data_4119364
loop_
_publ_author_name
'Devin C. Schmitt'
'Neel Haldolaarachchige'
'Joseph Prestigiacomo'
'Amar Karki'
'David P. Young'
'Shane Stadler'
'Rongying Jin'
'Julia Y. Chan'

_publ_section_title
;
 Structural Complexity Meets Transport and Magnetic Anisotropy in Single
 Crystalline Ln30Ru4Sn31 (Ln = Gd, Dy)
;
_journal_name_full 'Journal of the American Chemical Society'
_journal_page_first 2748
_journal_page_last 2758
_journal_paper_doi 10.1021/ja311779t
_journal_volume 135
_journal_year 2013
_chemical_formula_moiety 'Dy60 Ru9.14 Sn61.43'
_chemical_formula_sum 'Dy60 Ru9.14 Sn61.43'
_chemical_formula_weight 17965.97
_chemical_name_systematic
;
 ?
;
_space_group_IT_number 58
_symmetry_cell_setting orthorhombic
_symmetry_space_group_name_Hall '-P 2 2n'
_symmetry_space_group_name_H-M 'P n n m'
_atom_sites_solution_primary direct
_atom_sites_solution_secondary difmap
_audit_creation_method SHELXL-97
_cell_angle_alpha 90.00
_cell_angle_beta 90.00
_cell_angle_gamma 90.00
_cell_formula_units_Z 1
_cell_length_a 11.6590(10)
_cell_length_b 24.4570(10)
_cell_length_c 11.564(2)
_cell_measurement_reflns_used 5818
_cell_measurement_temperature 296(2)
_cell_measurement_theta_max 30.999
_cell_measurement_theta_min 4.076
_cell_volume 3297.4(7)
_computing_structure_refinement 'SHELXL-97 (Sheldrick, 2008)'
_diffrn_ambient_temperature 296(2)
_diffrn_measured_fraction_theta_full 0.997
_diffrn_measured_fraction_theta_max 0.997
_diffrn_measurement_device_type 'Nonius KappaCCD'
_diffrn_measurement_method '\w and \f scans'
_diffrn_radiation_monochromator graphite
_diffrn_radiation_source 'fine-focus sealed tube'
_diffrn_radiation_type MoK\a
_diffrn_radiation_wavelength 0.71073
_diffrn_reflns_av_R_equivalents 0.0307
_diffrn_reflns_av_sigmaI/netI 0.0390
_diffrn_reflns_limit_h_max 16
_diffrn_reflns_limit_h_min -16
_diffrn_reflns_limit_k_max 35
_diffrn_reflns_limit_k_min -35
_diffrn_reflns_limit_l_max 16
_diffrn_reflns_limit_l_min -16
_diffrn_reflns_number 84140
_diffrn_reflns_theta_full 30.99
_diffrn_reflns_theta_max 30.99
_diffrn_reflns_theta_min 4.16
_exptl_absorpt_coefficient_mu 45.872
_exptl_absorpt_correction_T_max 0.2076
_exptl_absorpt_correction_T_min 0.2076
_exptl_absorpt_correction_type multi-scan
_exptl_absorpt_process_details 'HKL Scalepack (Otwinowski & Minor 1997)'
_exptl_crystal_colour grey
_exptl_crystal_density_diffrn 9.046
_exptl_crystal_description polyhedra
_exptl_crystal_F_000 7430.4
_exptl_crystal_size_max 0.05
_exptl_crystal_size_mid 0.05
_exptl_crystal_size_min 0.05
_refine_diff_density_max 3.407
_refine_diff_density_min -2.339
_refine_diff_density_rms 0.582
_refine_ls_extinction_coef 0.000200(6)
_refine_ls_extinction_expression Fc^*^=kFc[1+0.001xFc^2^\l^3^/sin(2\q)]^-1/4^
_refine_ls_extinction_method SHELXL
_refine_ls_goodness_of_fit_ref 1.101
_refine_ls_matrix_type full
_refine_ls_number_parameters 183
_refine_ls_number_reflns 5469
_refine_ls_number_restraints 0
_refine_ls_restrained_S_all 1.101
_refine_ls_R_factor_all 0.0465
_refine_ls_R_factor_gt 0.0291
_refine_ls_shift/su_max 0.001
_refine_ls_shift/su_mean 0.000
_refine_ls_structure_factor_coef Fsqd
_refine_ls_weighting_details 'calc w=1/[\s^2^(Fo^2^)+(0.0220P)^2^+9.9000P] where P=(Fo^2^+2Fc^2^)/3'
_refine_ls_weighting_scheme calc
_refine_ls_wR_factor_gt 0.0539
_refine_ls_wR_factor_ref 0.0577
_reflns_number_gt 4368
_reflns_number_total 5469
_reflns_threshold_expression I>2\s(I)
_cod_data_source_file ja311779t_si_002_3.cif
_cod_data_source_block shelxl
_cod_original_sg_symbol_H-M 'P n n m '
_cod_database_code 4119364

loop_
_symmetry_equiv_pos_as_xyz
'x, y, z'
'-x, -y, z'
'x+1/2, -y+1/2, -z+1/2'
'-x+1/2, y+1/2, -z+1/2'
'-x, -y, -z'
'x, y, -z'
'-x-1/2, y-1/2, z-1/2'
'x-1/2, -y-1/2, z-1/2'

loop_
_atom_site_label
_atom_site_type_symbol
_atom_site_fract_x
_atom_site_fract_y
_atom_site_fract_z
_atom_site_U_iso_or_equiv
_atom_site_adp_type
_atom_site_occupancy
_atom_site_symmetry_multiplicity
_atom_site_calc_flag
_atom_site_refinement_flags
Dy01 Dy 0.13966(5) 0.65820(2) 0.0000 0.01032(12) Uani 1 2 d S
Dy02 Dy 0.58950(5) 0.89952(2) 0.0000 0.00984(11) Uani 1 2 d S
Dy03 Dy 0.26454(5) 0.96973(2) 0.0000 0.00956(11) Uani 1 2 d S
Dy04 Dy 0.78055(5) 0.80377(2) 0.0000 0.01091(12) Uani 1 2 d S
Dy05 Dy 0.0000 0.0000 0.26642(5) 0.00920(11) Uani 1 2 d S
Dy06 Dy 0.32926(5) 0.41950(2) 0.0000 0.01168(12) Uani 1 2 d S
Dy07 Dy 0.43876(3) 0.652200(16) 0.81957(3) 0.01029(8) Uani 1 1 d .
Dy08 Dy 0.82077(3) 0.474047(16) 0.17489(3) 0.00974(8) Uani 1 1 d .
Dy09 Dy 0.73531(3) 0.720583(16) 0.25956(3) 0.01150(9) Uani 1 1 d .
Dy10 Dy 0.43038(3) 0.884754(16) 0.25933(3) 0.00941(8) Uani 1 1 d .
Dy11 Dy 0.93590(10) 0.14039(6) 0.0000 0.0123(2) Uani 0.858(4) 2 d SP
D11' Dy 0.9337(8) 0.1243(3) 0.0000 0.0123(2) Uani 0.142(4) 2 d SP
Sn01 Sn 0.0000 0.5000 0.36117(7) 0.00929(15) Uani 1 2 d S
Sn02 Sn 0.0000 1.0000 0.0000 0.0122(2) Uani 1 4 d S
Sn03 Sn 0.35143(7) 0.85057(3) 0.0000 0.01095(17) Uani 1 2 d S
Sn04 Sn 0.83729(5) 0.92181(2) 0.12630(5) 0.00947(11) Uani 1 1 d .
Sn05 Sn 0.34128(7) 0.73608(3) 0.0000 0.01109(17) Uani 1 2 d S
Sn06 Sn 0.60542(7) 0.70708(3) 0.0000 0.00976(16) Uani 1 2 d S
Sn07 Sn 0.62087(7) 0.44478(3) 0.0000 0.01059(16) Uani 1 2 d S
Sn08 Sn 0.95902(7) 0.55662(3) 0.0000 0.01022(16) Uani 1 2 d S
Sn09 Sn 0.67345(5) 0.59240(2) 0.26343(5) 0.01059(12) Uani 1 1 d .
Sn10 Sn 0.67730(5) 0.84531(2) 0.23683(5) 0.00861(11) Uani 1 1 d .
Sn11 Sn 0.9851(4) 0.74859(18) 0.8467(4) 0.0100(4) Uani 0.858(4) 1 d P
S11' Sn 0.982(3) 0.7536(12) 0.836(2) 0.0100(4) Uani 0.142(4) 1 d P
Sn12 Sn 0.8532(6) 0.6762(3) 0.0000 0.0103(6) Uani 0.858(4) 2 d SP
R12' Ru 0.864(5) 0.681(2) 0.0000 0.0103(6) Uani 0.142(4) 2 d SP
Ru01 Ru 0.50942(6) 0.78866(3) 0.12626(6) 0.00937(13) Uani 1 1 d .
R02' Ru 0.1327(6) 0.7747(3) 0.0000 0.0089(19) Uani 0.142(4) 2 d SP

loop_
_atom_site_aniso_label
_atom_site_aniso_U_11
_atom_site_aniso_U_22
_atom_site_aniso_U_33
_atom_site_aniso_U_23
_atom_site_aniso_U_13
_atom_site_aniso_U_12
Dy01 0.0109(3) 0.0116(3) 0.0085(3) 0.000 0.000 -0.0025(2)
Dy02 0.0102(3) 0.0109(3) 0.0085(3) 0.000 0.000 0.0012(2)
Dy03 0.0096(3) 0.0087(3) 0.0103(3) 0.000 0.000 0.0002(2)
Dy04 0.0141(3) 0.0095(3) 0.0091(3) 0.000 0.000 0.0001(2)
Dy05 0.0089(2) 0.0094(3) 0.0093(2) 0.000 0.000 -0.0001(2)
Dy06 0.0138(3) 0.0114(3) 0.0099(3) 0.000 0.000 0.0030(2)
Dy07 0.00983(18) 0.01095(19) 0.01007(19) -0.00114(15) -0.00102(15) 0.00001(15)
Dy08 0.00982(18) 0.01023(18) 0.00917(18) 0.00074(15) -0.00067(15) -0.00051(15)
Dy09 0.01142(18) 0.01011(18) 0.01297(19) 0.00090(15) 0.00112(16) 0.00012(15)
Dy10 0.00803(17) 0.01041(18) 0.00979(18) -0.00163(15) -0.00004(15) -0.00010(14)
Dy11 0.0101(3) 0.0164(6) 0.0104(3) 0.000 0.000 -0.0034(5)
D11' 0.0101(3) 0.0164(6) 0.0104(3) 0.000 0.000 -0.0034(5)
Sn01 0.0086(4) 0.0095(4) 0.0098(4) 0.000 0.000 -0.0006(3)
Sn02 0.0103(5) 0.0173(6) 0.0090(5) 0.000 0.000 -0.0036(5)
Sn03 0.0137(4) 0.0092(4) 0.0100(4) 0.000 0.000 0.0018(3)
Sn04 0.0098(3) 0.0103(3) 0.0083(3) 0.0010(2) 0.0000(2) -0.0016(2)
Sn05 0.0119(4) 0.0106(4) 0.0107(4) 0.000 0.000 -0.0038(3)
Sn06 0.0106(4) 0.0088(4) 0.0099(4) 0.000 0.000 0.0001(3)
Sn07 0.0113(4) 0.0120(4) 0.0085(4) 0.000 0.000 -0.0022(3)
Sn08 0.0108(4) 0.0111(4) 0.0088(4) 0.000 0.000 -0.0007(3)
Sn09 0.0094(3) 0.0120(3) 0.0104(3) 0.0001(2) -0.0008(2) -0.0015(2)
Sn10 0.0085(3) 0.0095(3) 0.0078(2) -0.0004(2) -0.0005(2) -0.0003(2)
Sn11 0.0116(4) 0.0108(10) 0.0076(10) 0.0021(5) 0.0011(6) 0.0007(6)
S11' 0.0116(4) 0.0108(10) 0.0076(10) 0.0021(5) 0.0011(6) 0.0007(6)
Sn12 0.0100(16) 0.0109(15) 0.0098(4) 0.000 0.000 -0.0001(9)
R12' 0.0100(16) 0.0109(15) 0.0098(4) 0.000 0.000 -0.0001(9)
Ru01 0.0113(3) 0.0094(3) 0.0074(3) -0.0008(3) -0.0018(3) -0.0006(3)
R02' 0.008(3) 0.014(4) 0.005(3) 0.000 0.000 0.000(3)

loop_
_atom_type_symbol
_atom_type_description
_atom_type_scat_dispersion_real
_atom_type_scat_dispersion_imag
_atom_type_scat_source
Dy Dy -0.1892 4.4098 'International Tables Vol C Tables 4.2.6.8 and 6.1.1.4'
Ru Ru -1.2594 0.8363 'International Tables Vol C Tables 4.2.6.8 and 6.1.1.4'
Sn Sn -0.6537 1.4246 'International Tables Vol C Tables 4.2.6.8 and 6.1.1.4'

loop_
_geom_angle_atom_site_label_1
_geom_angle_atom_site_label_2
_geom_angle_atom_site_label_3
_geom_angle
_geom_angle_site_symmetry_1
_geom_angle_site_symmetry_3
R02' Dy01 Sn05 52.62(13) . .
R02' Dy01 Sn10 91.83(2) . 8_575
Sn05 Dy01 Sn10 84.647(15) . 8_575
R02' Dy01 Sn10 91.83(2) . 3_465
Sn05 Dy01 Sn10 84.646(15) . 3_465
Sn10 Dy01 Sn10 163.28(3) 8_575 3_465
R02' Dy01 R12' 78.7(10) . 1_455
Sn05 Dy01 R12' 131.3(10) . 1_455
Sn10 Dy01 R12' 98.356(16) 8_575 1_455
Sn10 Dy01 R12' 98.356(16) 3_465 1_455
R02' Dy01 Sn08 138.07(14) . 1_455
Sn05 Dy01 Sn08 169.31(3) . 1_455
Sn10 Dy01 Sn08 94.071(15) 8_575 1_455
Sn10 Dy01 Sn08 94.071(15) 3_465 1_455
R12' Dy01 Sn08 59.4(10) 1_455 1_455
R02' Dy01 Sn11 47.68(13) . 6_456
Sn05 Dy01 Sn11 90.15(9) . 6_456
Sn10 Dy01 Sn11 128.11(9) 8_575 6_456
Sn10 Dy01 Sn11 64.70(9) 3_465 6_456
R12' Dy01 Sn11 50.3(7) 1_455 6_456
Sn08 Dy01 Sn11 98.92(9) 1_455 6_456
R02' Dy01 Sn11 47.68(13) . 1_454
Sn05 Dy01 Sn11 90.15(9) . 1_454
Sn10 Dy01 Sn11 64.70(9) 8_575 1_454
Sn10 Dy01 Sn11 128.11(9) 3_465 1_454
R12' Dy01 Sn11 50.3(7) 1_455 1_454
Sn08 Dy01 Sn11 98.92(9) 1_455 1_454
Sn11 Dy01 Sn11 63.72(17) 6_456 1_454
R02' Dy01 Sn12 80.86(18) . 1_455
Sn05 Dy01 Sn12 133.48(12) . 1_455
Sn10 Dy01 Sn12 98.343(15) 8_575 1_455
Sn10 Dy01 Sn12 98.343(15) 3_465 1_455
R12' Dy01 Sn12 2.1(11) 1_455 1_455
Sn08 Dy01 Sn12 57.22(12) 1_455 1_455
Sn11 Dy01 Sn12 51.82(12) 6_456 1_455
Sn11 Dy01 Sn12 51.82(12) 1_454 1_455
R02' Dy01 S11' 47.4(6) . 1_454
Sn05 Dy01 S11' 89.3(6) . 1_454
Sn10 Dy01 S11' 63.8(5) 8_575 1_454
Sn10 Dy01 S11' 128.8(5) 3_465 1_454
R12' Dy01 S11' 51.4(9) 1_455 1_454
Sn08 Dy01 S11' 99.7(6) 1_455 1_454
Sn11 Dy01 S11' 64.5(5) 6_456 1_454
Sn11 Dy01 S11' 1.2(6) 1_454 1_454
Sn12 Dy01 S11' 53.0(5) 1_455 1_454
R02' Dy01 S11' 47.4(6) . 6_456
Sn05 Dy01 S11' 89.3(6) . 6_456
Sn10 Dy01 S11' 128.8(5) 8_575 6_456
Sn10 Dy01 S11' 63.8(5) 3_465 6_456
R12' Dy01 S11' 51.4(9) 1_455 6_456
Sn08 Dy01 S11' 99.7(6) 1_455 6_456
Sn11 Dy01 S11' 1.2(6) 6_456 6_456
Sn11 Dy01 S11' 64.5(5) 1_454 6_456
Sn12 Dy01 S11' 53.0(5) 1_455 6_456
S11' Dy01 S11' 65.3(11) 1_454 6_456
R02' Dy01 Dy08 147.65(3) . 5_665
Sn05 Dy01 Dy08 115.89(2) . 5_665
Sn10 Dy01 Dy08 55.850(14) 8_575 5_665
Sn10 Dy01 Dy08 118.70(2) 3_465 5_665
R12' Dy01 Dy08 105.0(8) 1_455 5_665
Sn08 Dy01 Dy08 55.639(16) 1_455 5_665
Sn11 Dy01 Dy08 153.69(9) 6_456 5_665
Sn11 Dy01 Dy08 109.92(9) 1_454 5_665
Sn12 Dy01 Dy08 103.24(10) 1_455 5_665
S11' Dy01 Dy08 109.6(6) 1_454 5_665
S11' Dy01 Dy08 154.7(6) 6_456 5_665
Sn03 Dy02 Sn01 90.277(19) . 3_565
Sn03 Dy02 Sn01 90.277(19) . 7_665
Sn01 Dy02 Sn01 62.04(3) 3_565 7_665
Sn03 Dy02 Sn10 97.426(18) . .
Sn01 Dy02 Sn10 89.596(19) 3_565 .
Sn01 Dy02 Sn10 150.72(2) 7_665 .
Sn03 Dy02 Sn10 97.426(18) . 6
Sn01 Dy02 Sn10 150.72(2) 3_565 6
Sn01 Dy02 Sn10 89.596(19) 7_665 6
Sn10 Dy02 Sn10 117.10(3) . 6
Sn03 Dy02 Ru01 53.12(2) . 6
Sn01 Dy02 Ru01 143.25(2) 3_565 6
Sn01 Dy02 Ru01 109.488(19) 7_665 6
Sn10 Dy02 Ru01 97.57(2) . 6
Sn10 Dy02 Ru01 50.020(17) 6 6
Sn03 Dy02 Ru01 53.12(2) . .
Sn01 Dy02 Ru01 109.488(19) 3_565 .
Sn01 Dy02 Ru01 143.25(2) 7_665 .
Sn10 Dy02 Ru01 50.020(17) . .
Sn10 Dy02 Ru01 97.57(2) 6 .
Ru01 Dy02 Ru01 53.97(3) 6 .
Sn03 Dy02 Dy04 110.24(3) . .
Sn01 Dy02 Dy04 143.360(17) 3_565 .
Sn01 Dy02 Dy04 143.360(17) 7_665 .
Sn10 Dy02 Dy04 58.735(14) . .
Sn10 Dy02 Dy04 58.735(14) 6 .
Ru01 Dy02 Dy04 65.765(19) 6 .
Ru01 Dy02 Dy04 65.765(19) . .
Sn03 Dy02 Sn04 150.910(15) . .
Sn01 Dy02 Sn04 86.245(17) 3_565 .
Sn01 Dy02 Sn04 113.14(2) 7_665 .
Sn10 Dy02 Sn04 53.731(15) . .
Sn10 Dy02 Sn04 99.64(2) 6 .
Ru01 Dy02 Sn04 126.67(2) 6 .
Ru01 Dy02 Sn04 101.153(19) . .
Dy04 Dy02 Sn04 60.908(17) . .
Sn03 Dy02 Sn04 150.910(15) . 6
Sn01 Dy02 Sn04 113.14(2) 3_565 6
Sn01 Dy02 Sn04 86.245(17) 7_665 6
Sn10 Dy02 Sn04 99.64(2) . 6
Sn10 Dy02 Sn04 53.731(15) 6 6
Ru01 Dy02 Sn04 101.152(19) 6 6
Ru01 Dy02 Sn04 126.67(2) . 6
Dy04 Dy02 Sn04 60.908(17) . 6
Sn04 Dy02 Sn04 52.83(2) . 6
Sn03 Dy02 Dy10 58.606(11) . 6
Sn01 Dy02 Dy10 109.94(2) 3_565 6
Sn01 Dy02 Dy10 57.932(14) 7_665 6
Sn10 Dy02 Dy10 147.84(2) . 6
Sn10 Dy02 Dy10 53.352(14) 6 6
Ru01 Dy02 Dy10 51.570(15) 6 6
Ru01 Dy02 Dy10 98.41(2) . 6
Dy04 Dy02 Dy10 106.673(14) . 6
Sn04 Dy02 Dy10 148.637(17) . 6
Sn04 Dy02 Dy10 95.803(15) 6 6
Sn03 Dy02 Dy10 58.606(11) . .
Sn01 Dy02 Dy10 57.932(14) 3_565 .
Sn01 Dy02 Dy10 109.94(2) 7_665 .
Sn10 Dy02 Dy10 53.352(14) . .
Sn10 Dy02 Dy10 147.84(2) 6 .
Ru01 Dy02 Dy10 98.41(2) 6 .
Ru01 Dy02 Dy10 51.570(15) . .
Dy04 Dy02 Dy10 106.673(14) . .
Sn04 Dy02 Dy10 95.803(15) . .
Sn04 Dy02 Dy10 148.637(17) 6 .
Dy10 Dy02 Dy10 115.56(2) 6 .
Sn03 Dy03 Sn02 122.67(2) . .
Sn03 Dy03 Sn04 152.897(12) . 2_675
Sn02 Dy03 Sn04 56.957(14) . 2_675
Sn03 Dy03 Sn04 152.897(12) . 5_675
Sn02 Dy03 Sn04 56.957(14) . 5_675
Sn04 Dy03 Sn04 53.36(2) 2_675 5_675
Sn03 Dy03 D11' 64.29(15) . 5_665
Sn02 Dy03 D11' 58.37(15) . 5_665
Sn04 Dy03 D11' 108.47(14) 2_675 5_665
Sn04 Dy03 D11' 108.47(14) 5_675 5_665
Sn03 Dy03 Sn01 86.449(19) . 3_565
Sn02 Dy03 Sn01 139.873(16) . 3_565
Sn04 Dy03 Sn01 84.330(16) 2_675 3_565
Sn04 Dy03 Sn01 110.05(2) 5_675 3_565
D11' Dy03 Sn01 139.09(10) 5_665 3_565
Sn03 Dy03 Sn01 86.449(19) . 7_665
Sn02 Dy03 Sn01 139.873(16) . 7_665
Sn04 Dy03 Sn01 110.05(2) 2_675 7_665
Sn04 Dy03 Sn01 84.330(16) 5_675 7_665
D11' Dy03 Sn01 139.09(10) 5_665 7_665
Sn01 Dy03 Sn01 58.90(3) 3_565 7_665
Sn03 Dy03 Sn09 70.804(16) . 8_575
Sn02 Dy03 Sn09 78.161(15) . 8_575
Sn04 Dy03 Sn09 129.01(2) 2_675 8_575
Sn04 Dy03 Sn09 83.453(17) 5_675 8_575
D11' Dy03 Sn09 56.48(2) 5_665 8_575
Sn01 Dy03 Sn09 141.39(2) 3_565 8_575
Sn01 Dy03 Sn09 88.131(18) 7_665 8_575
Sn03 Dy03 Sn09 70.804(16) . 3_465
Sn02 Dy03 Sn09 78.161(15) . 3_465
Sn04 Dy03 Sn09 83.453(17) 2_675 3_465
Sn04 Dy03 Sn09 129.01(2) 5_675 3_465
D11' Dy03 Sn09 56.48(2) 5_665 3_465
Sn01 Dy03 Sn09 88.131(18) 3_565 3_465
Sn01 Dy03 Sn09 141.39(2) 7_665 3_465
Sn09 Dy03 Sn09 111.75(3) 8_575 3_465
Sn03 Dy03 Dy11 60.12(3) . 5_665
Sn02 Dy03 Dy11 62.55(2) . 5_665
Sn04 Dy03 Dy11 112.14(3) 2_675 5_665
Sn04 Dy03 Dy11 112.14(3) 5_675 5_665
D11' Dy03 Dy11 4.18(16) 5_665 5_665
Sn01 Dy03 Dy11 136.24(2) 3_565 5_665
Sn01 Dy03 Dy11 136.24(2) 7_665 5_665
Sn09 Dy03 Dy11 56.089(14) 8_575 5_665
Sn09 Dy03 Dy11 56.089(14) 3_465 5_665
Sn03 Dy03 Dy02 132.81(3) . 5_675
Sn02 Dy03 Dy02 104.524(18) . 5_675
Sn04 Dy03 Dy02 56.737(16) 2_675 5_675
Sn04 Dy03 Dy02 56.737(16) 5_675 5_675
D11' Dy03 Dy02 162.90(16) 5_665 5_675
Sn01 Dy03 Dy02 53.480(12) 3_565 5_675
Sn01 Dy03 Dy02 53.480(12) 7_665 5_675
Sn09 Dy03 Dy02 123.840(14) 8_575 5_675
Sn09 Dy03 Dy02 123.840(14) 3_465 5_675
Dy11 Dy03 Dy02 167.07(3) 5_665 5_675
Sn06 Dy04 Sn10 89.677(17) . .
Sn06 Dy04 Sn10 89.676(17) . 6
Sn10 Dy04 Sn10 120.19(3) . 6
Sn06 Dy04 R12' 58.8(8) . .
Sn10 Dy04 R12' 115.0(2) . .
Sn10 Dy04 R12' 115.0(2) 6 .
Sn06 Dy04 Dy02 95.62(2) . .
Sn10 Dy04 Dy02 60.290(14) . .
Sn10 Dy04 Dy02 60.290(14) 6 .
R12' Dy04 Dy02 154.4(8) . .
Sn06 Dy04 Sn12 55.99(10) . .
Sn10 Dy04 Sn12 114.21(3) . .
Sn10 Dy04 Sn12 114.21(3) 6 .
R12' Dy04 Sn12 2.8(9) . .
Dy02 Dy04 Sn12 151.62(10) . .
Sn06 Dy04 Sn11 99.47(9) . 6_556
Sn10 Dy04 Sn11 86.59(6) . 6_556
Sn10 Dy04 Sn11 151.92(7) 6 6_556
R12' Dy04 Sn11 51.8(6) . 6_556
Dy02 Dy04 Sn11 143.44(5) . 6_556
Sn12 Dy04 Sn11 53.81(10) . 6_556
Sn06 Dy04 Sn11 99.47(9) . 1_554
Sn10 Dy04 Sn11 151.92(7) . 1_554
Sn10 Dy04 Sn11 86.59(6) 6 1_554
R12' Dy04 Sn11 51.8(6) . 1_554
Dy02 Dy04 Sn11 143.44(5) . 1_554
Sn12 Dy04 Sn11 53.81(10) . 1_554
Sn11 Dy04 Sn11 65.81(13) 6_556 1_554
Sn06 Dy04 S11' 100.8(6) . 6_556
Sn10 Dy04 S11' 83.7(4) . 6_556
Sn10 Dy04 S11' 154.2(5) 6 6_556
R12' Dy04 S11' 54.6(7) . 6_556
Dy02 Dy04 S11' 140.3(4) . 6_556
Sn12 Dy04 S11' 56.5(5) . 6_556
Sn11 Dy04 S11' 3.2(4) 6_556 6_556
Sn11 Dy04 S11' 68.5(4) 1_554 6_556
Sn06 Dy04 S11' 100.8(6) . 1_554
Sn10 Dy04 S11' 154.2(5) . 1_554
Sn10 Dy04 S11' 83.7(4) 6 1_554
R12' Dy04 S11' 54.6(7) . 1_554
Dy02 Dy04 S11' 140.3(4) . 1_554
Sn12 Dy04 S11' 56.5(5) . 1_554
Sn11 Dy04 S11' 68.5(4) 6_556 1_554
Sn11 Dy04 S11' 3.2(4) 1_554 1_554
S11' Dy04 S11' 71.2(9) 6_556 1_554
Sn06 Dy04 Sn04 142.43(2) . .
Sn10 Dy04 Sn04 53.972(16) . .
Sn10 Dy04 Sn04 100.29(2) 6 .
R12' Dy04 Sn04 140.3(6) . .
Dy02 Dy04 Sn04 60.306(16) . .
Sn12 Dy04 Sn04 142.30(7) . .
Sn11 Dy04 Sn04 88.56(6) 6_556 .
Sn11 Dy04 Sn04 117.10(9) 1_554 .
S11' Dy04 Sn04 85.8(4) 6_556 .
S11' Dy04 Sn04 116.2(6) 1_554 .
Sn06 Dy04 Sn04 142.43(2) . 6
Sn10 Dy04 Sn04 100.29(2) . 6
Sn10 Dy04 Sn04 53.973(16) 6 6
R12' Dy04 Sn04 140.3(6) . 6
Dy02 Dy04 Sn04 60.306(17) . 6
Sn12 Dy04 Sn04 142.30(7) . 6
Sn11 Dy04 Sn04 117.10(9) 6_556 6
Sn11 Dy04 Sn04 88.56(6) 1_554 6
S11' Dy04 Sn04 116.2(6) 6_556 6
S11' Dy04 Sn04 85.8(4) 1_554 6
Sn04 Dy04 Sn04 52.50(2) . 6
Sn09 Dy05 Sn09 167.01(3) 4_545 3_455
Sn09 Dy05 Sn02 83.507(15) 4_545 1_545
Sn09 Dy05 Sn02 83.507(15) 3_455 1_545
Sn09 Dy05 Sn04 89.558(17) 4_545 1_445
Sn09 Dy05 Sn04 83.751(17) 3_455 1_445
Sn02 Dy05 Sn04 58.972(14) 1_545 1_445
Sn09 Dy05 Sn04 83.751(17) 4_545 2_665
Sn09 Dy05 Sn04 89.558(17) 3_455 2_665
Sn02 Dy05 Sn04 58.972(14) 1_545 2_665
Sn04 Dy05 Sn04 117.94(3) 1_445 2_665
Sn09 Dy05 Sn07 94.118(19) 4_545 3_455
Sn09 Dy05 Sn07 96.40(2) 3_455 3_455
Sn02 Dy05 Sn07 144.150(14) 1_545 3_455
Sn04 Dy05 Sn07 156.86(2) 1_445 3_455
Sn04 Dy05 Sn07 85.187(19) 2_665 3_455
Sn09 Dy05 Sn07 96.40(2) 4_545 7_656
Sn09 Dy05 Sn07 94.118(19) 3_455 7_656
Sn02 Dy05 Sn07 144.149(14) 1_545 7_656
Sn04 Dy05 Sn07 85.187(18) 1_445 7_656
Sn04 Dy05 Sn07 156.86(2) 2_665 7_656
Sn07 Dy05 Sn07 71.70(3) 3_455 7_656
Sn09 Dy05 Dy07 54.798(13) 4_545 7_655
Sn09 Dy05 Dy07 127.782(13) 3_455 7_655
Sn02 Dy05 Dy07 99.211(10) 1_545 7_655
Sn04 Dy05 Dy07 141.674(15) 1_445 7_655
Sn04 Dy05 Dy07 51.722(13) 2_665 7_655
Sn07 Dy05 Dy07 53.043(15) 3_455 7_655
Sn07 Dy05 Dy07 109.982(19) 7_656 7_655
Sn09 Dy05 Dy07 127.782(13) 4_545 8_565
Sn09 Dy05 Dy07 54.798(13) 3_455 8_565
Sn02 Dy05 Dy07 99.211(10) 1_545 8_565
Sn04 Dy05 Dy07 51.723(13) 1_445 8_565
Sn04 Dy05 Dy07 141.674(15) 2_665 8_565
Sn07 Dy05 Dy07 109.982(19) 3_455 8_565
Sn07 Dy05 Dy07 53.043(15) 7_656 8_565
Dy07 Dy05 Dy07 161.58(2) 7_655 8_565
Sn09 Dy05 Dy08 122.751(13) 4_545 3_455
Sn09 Dy05 Dy08 59.923(13) 3_455 3_455
Sn02 Dy05 Dy08 100.145(10) 1_545 3_455
Sn04 Dy05 Dy08 140.957(15) 1_445 3_455
Sn04 Dy05 Dy08 53.481(13) 2_665 3_455
Sn07 Dy05 Dy08 51.692(15) 3_455 3_455
Sn07 Dy05 Dy08 109.533(19) 7_656 3_455
Dy07 Dy05 Dy08 68.387(9) 7_655 3_455
Dy07 Dy05 Dy08 108.177(9) 8_565 3_455
Sn09 Dy05 Dy08 59.923(13) 4_545 4_545
Sn09 Dy05 Dy08 122.751(13) 3_455 4_545
Sn02 Dy05 Dy08 100.145(10) 1_545 4_545
Sn04 Dy05 Dy08 53.481(13) 1_445 4_545
Sn04 Dy05 Dy08 140.957(15) 2_665 4_545
Sn07 Dy05 Dy08 109.533(19) 3_455 4_545
Sn07 Dy05 Dy08 51.692(15) 7_656 4_545
Dy07 Dy05 Dy08 108.177(9) 7_655 4_545
Dy07 Dy05 Dy08 68.387(9) 8_565 4_545
Dy08 Dy05 Dy08 159.71(2) 3_455 4_545
Sn09 Dy05 Dy06 50.564(14) 4_545 3_455
Sn09 Dy05 Dy06 142.40(2) 3_455 3_455
Sn02 Dy05 Dy06 133.972(10) 1_545 3_455
Sn04 Dy05 Dy06 110.915(15) 1_445 3_455
Sn04 Dy05 Dy06 111.026(15) 2_665 3_455
Sn07 Dy05 Dy06 56.531(18) 3_455 3_455
Sn07 Dy05 Dy06 54.966(18) 7_656 3_455
Dy07 Dy05 Dy06 59.562(11) 7_655 3_455
Dy07 Dy05 Dy06 106.518(14) 8_565 3_455
Dy08 Dy05 Dy06 106.913(15) 3_455 3_455
Dy08 Dy05 Dy06 57.622(11) 4_545 3_455
Sn09 Dy06 Sn09 169.03(3) 5_665 2_665
Sn09 Dy06 Sn12 85.567(18) 5_665 5_665
Sn09 Dy06 Sn12 85.567(18) 2_665 5_665
Sn09 Dy06 Sn06 84.846(15) 5_665 5_665
Sn09 Dy06 Sn06 84.846(15) 2_665 5_665
Sn12 Dy06 Sn06 56.09(16) 5_665 5_665
Sn09 Dy06 R12' 85.59(7) 5_665 5_665
Sn09 Dy06 R12' 85.59(7) 2_665 5_665
Sn12 Dy06 R12' 0.4(13) 5_665 5_665
Sn06 Dy06 R12' 56.5(11) 5_665 5_665
Sn09 Dy06 Sn07 95.475(15) 5_665 5_665
Sn09 Dy06 Sn07 95.475(15) 2_665 5_665
Sn12 Dy06 Sn07 147.67(16) 5_665 5_665
Sn06 Dy06 Sn07 156.24(3) 5_665 5_665
R12' Dy06 Sn07 147.2(11) 5_665 5_665
Sn09 Dy06 Sn08 90.349(15) 5_665 5_665
Sn09 Dy06 Sn08 90.349(15) 2_665 5_665
Sn12 Dy06 Sn08 57.59(16) 5_665 5_665
Sn06 Dy06 Sn08 113.68(3) 5_665 5_665
R12' Dy06 Sn08 57.2(11) 5_665 5_665
Sn07 Dy06 Sn08 90.08(2) 5_665 5_665
Sn09 Dy06 Sn07 91.558(15) 5_665 .
Sn09 Dy06 Sn07 91.558(15) 2_665 .
Sn12 Dy06 Sn07 142.58(16) 5_665 .
Sn06 Dy06 Sn07 86.49(2) 5_665 .
R12' Dy06 Sn07 143.0(11) 5_665 .
Sn07 Dy06 Sn07 69.75(3) 5_665 .
Sn08 Dy06 Sn07 159.83(3) 5_665 .
Sn09 Dy06 Dy08 126.93(2) 5_665 2_665
Sn09 Dy06 Dy08 61.448(15) 2_665 2_665
Sn12 Dy06 Dy08 101.60(13) 5_665 2_665
Sn06 Dy06 Dy08 142.129(14) 5_665 2_665
R12' Dy06 Dy08 101.2(9) 5_665 2_665
Sn07 Dy06 Dy08 52.678(15) 5_665 2_665
Sn08 Dy06 Dy08 54.464(14) 5_665 2_665
Sn07 Dy06 Dy08 109.649(19) . 2_665
Sn09 Dy06 Dy08 61.448(15) 5_665 5_665
Sn09 Dy06 Dy08 126.93(2) 2_665 5_665
Sn12 Dy06 Dy08 101.60(13) 5_665 5_665
Sn06 Dy06 Dy08 142.129(14) 5_665 5_665
R12' Dy06 Dy08 101.2(9) 5_665 5_665
Sn07 Dy06 Dy08 52.678(14) 5_665 5_665
Sn08 Dy06 Dy08 54.464(14) 5_665 5_665
Sn07 Dy06 Dy08 109.649(19) . 5_665
Dy08 Dy06 Dy08 65.626(18) 2_665 5_665
Sn09 Dy06 Dy07 120.32(2) 5_665 5_666
Sn09 Dy06 Dy07 54.757(14) 2_665 5_666
Sn12 Dy06 Dy07 97.81(13) 5_665 5_666
Sn06 Dy06 Dy07 52.286(15) 5_665 5_666
R12' Dy06 Dy07 98.2(10) 5_665 5_666
Sn07 Dy06 Dy07 109.164(19) 5_665 5_666
Sn08 Dy06 Dy07 140.550(14) 5_665 5_666
Sn07 Dy06 Dy07 52.318(14) . 5_666
Dy08 Dy06 Dy07 110.747(13) 2_665 5_666
Dy08 Dy06 Dy07 160.594(19) 5_665 5_666
Sn09 Dy06 Dy07 54.757(14) 5_665 2_664
Sn09 Dy06 Dy07 120.32(2) 2_665 2_664
Sn12 Dy06 Dy07 97.81(13) 5_665 2_664
Sn06 Dy06 Dy07 52.286(15) 5_665 2_664
R12' Dy06 Dy07 98.2(10) 5_665 2_664
Sn07 Dy06 Dy07 109.164(19) 5_665 2_664
Sn08 Dy06 Dy07 140.550(14) 5_665 2_664
Sn07 Dy06 Dy07 52.318(14) . 2_664
Dy08 Dy06 Dy07 160.594(19) 2_665 2_664
Dy08 Dy06 Dy07 110.747(13) 5_665 2_664
Dy07 Dy06 Dy07 65.832(18) 5_666 2_664
S11' Dy07 Sn04 94.7(7) 3_466 8_576
S11' Dy07 Sn05 87.5(7) 3_466 1_556
Sn04 Dy07 Sn05 136.08(2) 8_576 1_556
S11' Dy07 Sn11 0.5(8) 3_466 3_466
Sn04 Dy07 Sn11 94.30(9) 8_576 3_466
Sn05 Dy07 Sn11 87.95(10) 1_556 3_466
S11' Dy07 Sn06 87.9(7) 3_466 1_556
Sn04 Dy07 Sn06 163.40(2) 8_576 1_556
Sn05 Dy07 Sn06 60.32(2) 1_556 1_556
Sn11 Dy07 Sn06 88.30(10) 3_466 1_556
S11' Dy07 Sn10 88.2(7) 3_466 8_576
Sn04 Dy07 Sn10 55.459(16) 8_576 8_576
Sn05 Dy07 Sn10 80.86(2) 1_556 8_576
Sn11 Dy07 Sn10 88.05(10) 3_466 8_576
Sn06 Dy07 Sn10 141.11(2) 1_556 8_576
S11' Dy07 Sn07 175.8(7) 3_466 5_666
Sn04 Dy07 Sn07 87.42(2) 8_576 5_666
Sn05 Dy07 Sn07 88.43(2) 1_556 5_666
Sn11 Dy07 Sn07 176.17(10) 3_466 5_666
Sn06 Dy07 Sn07 91.02(2) 1_556 5_666
Sn10 Dy07 Sn07 90.12(2) 8_576 5_666
S11' Dy07 Sn09 91.5(7) 3_466 6_556
Sn04 Dy07 Sn09 81.142(18) 8_576 6_556
Sn05 Dy07 Sn09 142.73(2) 1_556 6_556
Sn11 Dy07 Sn09 91.27(10) 3_466 6_556
Sn06 Dy07 Sn09 82.41(2) 1_556 6_556
Sn10 Dy07 Sn09 136.37(2) 8_576 6_556
Sn07 Dy07 Sn09 92.38(2) 5_666 6_556
S11' Dy07 Ru01 47.6(7) 3_466 6_556
Sn04 Dy07 Ru01 140.76(2) 8_576 6_556
Sn05 Dy07 Ru01 48.851(19) 1_556 6_556
Sn11 Dy07 Ru01 48.07(9) 3_466 6_556
Sn06 Dy07 Ru01 47.865(19) 1_556 6_556
Sn10 Dy07 Ru01 105.092(18) 8_576 6_556
Sn07 Dy07 Ru01 129.45(2) 5_666 6_556
Sn09 Dy07 Ru01 106.528(19) 6_556 6_556
S11' Dy07 Dy06 124.3(7) 3_466 5_666
Sn04 Dy07 Dy06 113.123(18) 8_576 5_666
Sn05 Dy07 Dy06 101.086(18) 1_556 5_666
Sn11 Dy07 Dy06 124.34(10) 3_466 5_666
Sn06 Dy07 Dy06 53.157(18) 1_556 5_666
Sn10 Dy07 Dy06 147.495(18) 8_576 5_666
Sn07 Dy07 Dy06 57.723(18) 5_666 5_666
Sn09 Dy07 Dy06 50.317(15) 6_556 5_666
Ru01 Dy07 Dy06 99.944(17) 6_556 5_666
S11' Dy07 Dy05 128.7(7) 3_466 7_666
Sn04 Dy07 Dy05 52.516(14) 8_576 7_666
Sn05 Dy07 Dy05 143.830(19) 1_556 7_666
Sn11 Dy07 Dy05 128.22(10) 3_466 7_666
Sn06 Dy07 Dy05 113.843(19) 1_556 7_666
Sn10 Dy07 Dy05 98.507(14) 8_576 7_666
Sn07 Dy07 Dy05 55.413(16) 5_666 7_666
Sn09 Dy07 Dy05 50.167(12) 6_556 7_666
Ru01 Dy07 Dy05 155.615(16) 6_556 7_666
Dy06 Dy07 Dy05 60.876(12) 5_666 7_666
S11' Dy07 Dy09 51.7(7) 3_466 6_556
Sn04 Dy07 Dy09 114.400(17) 8_576 6_556
Sn05 Dy07 Dy09 101.203(19) 1_556 6_556
Sn11 Dy07 Dy09 51.74(10) 3_466 6_556
Sn06 Dy07 Dy09 55.465(15) 1_556 6_556
Sn10 Dy07 Dy09 139.279(17) 8_576 6_556
Sn07 Dy07 Dy09 130.415(19) 5_666 6_556
Sn09 Dy07 Dy09 52.009(13) 6_556 6_556
Ru01 Dy07 Dy09 55.286(14) 6_556 6_556
Dy06 Dy07 Dy09 72.695(14) 5_666 6_556
Dy05 Dy07 Dy09 102.163(11) 7_666 6_556
Sn01 Dy08 Sn07 175.07(2) 1_655 .
Sn01 Dy08 Sn04 88.31(2) 1_655 4_645
Sn07 Dy08 Sn04 86.85(2) . 4_645
Sn01 Dy08 Sn08 88.329(19) 1_655 .
Sn07 Dy08 Sn08 96.14(2) . .
Sn04 Dy08 Sn08 165.46(2) 4_645 .
Sn01 Dy08 Sn10 88.602(15) 1_655 4_645
Sn07 Dy08 Sn10 89.26(2) . 4_645
Sn04 Dy08 Sn10 53.465(15) 4_645 4_645
Sn08 Dy08 Sn10 140.55(2) . 4_645
Sn01 Dy08 Sn08 87.031(19) 1_655 5_765
Sn07 Dy08 Sn08 97.34(2) . 5_765
Sn04 Dy08 Sn08 141.45(2) 4_645 5_765
Sn08 Dy08 Sn08 52.40(3) . 5_765
Sn10 Dy08 Sn08 88.17(2) 4_645 5_765
Sn01 Dy08 Sn09 87.591(15) 1_655 .
Sn07 Dy08 Sn09 90.72(2) . .
Sn04 Dy08 Sn09 80.726(17) 4_645 .
Sn08 Dy08 Sn09 84.999(19) . .
Sn10 Dy08 Sn09 134.123(19) 4_645 .
Sn08 Dy08 Sn09 137.17(2) 5_765 .
Sn01 Dy08 Dy10 56.297(10) 1_655 4_645
Sn07 Dy08 Dy10 124.98(2) . 4_645
Sn04 Dy08 Dy10 93.886(16) 4_645 4_645
Sn08 Dy08 Dy10 95.998(19) . 4_645
Sn10 Dy08 Dy10 51.064(13) 4_645 4_645
Sn08 Dy08 Dy10 52.645(15) 5_765 4_645
Sn09 Dy08 Dy10 143.745(17) . 4_645
Sn01 Dy08 Dy06 123.743(15) 1_655 5_665
Sn07 Dy08 Dy06 57.778(18) . 5_665
Sn04 Dy08 Dy06 113.362(18) 4_645 5_665
Sn08 Dy08 Dy06 57.782(18) . 5_665
Sn10 Dy08 Dy06 146.504(18) 4_645 5_665
Sn08 Dy08 Dy06 100.840(18) 5_765 5_665
Sn09 Dy08 Dy06 49.828(14) . 5_665
Dy10 Dy08 Dy06 152.651(15) 4_645 5_665
Sn01 Dy08 Dy10 55.691(9) 1_655 3_565
Sn07 Dy08 Dy10 125.93(2) . 3_565
Sn04 Dy08 Dy10 114.556(17) 4_645 3_565
Sn08 Dy08 Dy10 52.588(14) . 3_565
Sn10 Dy08 Dy10 143.992(17) 4_645 3_565
Sn08 Dy08 Dy10 93.854(18) 5_765 3_565
Sn09 Dy08 Dy10 49.563(13) . 3_565
Dy10 Dy08 Dy10 103.493(13) 4_645 3_565
Dy06 Dy08 Dy10 68.173(13) 5_665 3_565
Sn01 Dy08 Dy01 117.515(15) 1_655 5_665
Sn07 Dy08 Dy01 64.031(18) . 5_665
Sn04 Dy08 Dy01 96.364(17) 4_645 5_665
Sn08 Dy08 Dy01 97.739(18) . 5_665
Sn10 Dy08 Dy01 50.270(14) 4_645 5_665
Sn08 Dy08 Dy01 53.297(17) 5_765 5_665
Sn09 Dy08 Dy01 154.739(17) . 5_665
Dy10 Dy08 Dy01 61.220(12) 4_645 5_665
Dy06 Dy08 Dy01 110.994(15) 5_665 5_665
Dy10 Dy08 Dy01 147.010(15) 3_565 5_665
Sn01 Dy08 Dy05 120.222(18) 1_655 3
Sn07 Dy08 Dy05 55.642(16) . 3
Sn04 Dy08 Dy05 51.871(13) 4_645 3
Sn08 Dy08 Dy05 118.942(19) . 3
Sn10 Dy08 Dy05 96.255(14) 4_645 3
Sn08 Dy08 Dy05 152.391(17) 5_765 3
Sn09 Dy08 Dy05 48.656(11) . 3
Dy10 Dy08 Dy05 145.061(14) 4_645 3
Dy06 Dy08 Dy05 61.686(12) 5_665 3
Dy10 Dy08 Dy05 98.218(11) 3_565 3
Dy01 Dy08 Dy05 110.359(13) 5_665 3
R02' Dy09 Sn10 87.40(13) 3_565 .
R02' Dy09 S11' 50.5(6) 3_565 8_575
Sn10 Dy09 S11' 68.0(6) . 8_575
R02' Dy09 Sn11 48.48(14) 3_565 8_575
Sn10 Dy09 Sn11 66.28(9) . 8_575
S11' Dy09 Sn11 3.2(5) 8_575 8_575
R02' Dy09 S11' 131.6(5) 3_565 6_556
Sn10 Dy09 S11' 85.4(5) . 6_556
S11' Dy09 S11' 153.39(12) 8_575 6_556
Sn11 Dy09 S11' 151.5(6) 8_575 6_556
R02' Dy09 Sn09 86.33(13) 3_565 .
Sn10 Dy09 Sn09 154.27(2) . .
S11' Dy09 Sn09 88.9(5) 8_575 .
Sn11 Dy09 Sn09 91.20(8) 8_575 .
S11' Dy09 Sn09 117.0(5) 6_556 .
R02' Dy09 Sn05 49.22(12) 3_565 3_565
Sn10 Dy09 Sn05 80.50(2) . 3_565
S11' Dy09 Sn05 93.0(4) 8_575 3_565
Sn11 Dy09 Sn05 90.02(6) 8_575 3_565
S11' Dy09 Sn05 82.4(5) 6_556 3_565
Sn09 Dy09 Sn05 113.24(2) . 3_565
R02' Dy09 Sn11 134.13(14) 3_565 6_556
Sn10 Dy09 Sn11 87.50(8) . 6_556
S11' Dy09 Sn11 155.4(7) 8_575 6_556
Sn11 Dy09 Sn11 153.770(19) 8_575 6_556
S11' Dy09 Sn11 3.1(5) 6_556 6_556
Sn09 Dy09 Sn11 114.43(7) . 6_556
Sn05 Dy09 Sn11 85.01(7) 3_565 6_556
R02' Dy09 Sn06 129.96(12) 3_565 .
Sn10 Dy09 Sn06 85.636(19) . .
S11' Dy09 Sn06 81.2(5) 8_575 .
Sn11 Dy09 Sn06 83.88(7) 8_575 .
S11' Dy09 Sn06 97.1(5) 6_556 .
Sn09 Dy09 Sn06 79.432(19) . .
Sn05 Dy09 Sn06 166.13(2) 3_565 .
Sn11 Dy09 Sn06 94.98(8) 6_556 .
R02' Dy09 Dy10 110.35(13) 3_565 3_565
Sn10 Dy09 Dy10 149.881(18) . 3_565
S11' Dy09 Dy10 142.0(6) 8_575 3_565
Sn11 Dy09 Dy10 143.53(9) 8_575 3_565
S11' Dy09 Dy10 64.6(5) 6_556 3_565
Sn09 Dy09 Dy10 54.542(14) . 3_565
Sn05 Dy09 Dy10 92.729(19) 3_565 3_565
Sn11 Dy09 Dy10 62.59(8) 6_556 3_565
Sn06 Dy09 Dy10 99.588(19) . 3_565
R02' Dy09 Ru01 90.98(12) 3_565 3_565
Sn10 Dy09 Ru01 107.119(19) . 3_565
S11' Dy09 Ru01 140.6(5) 8_575 3_565
Sn11 Dy09 Ru01 137.86(7) 8_575 3_565
S11' Dy09 Ru01 46.7(6) 6_556 3_565
Sn09 Dy09 Ru01 97.924(18) . 3_565
Sn05 Dy09 Ru01 48.623(18) 3_565 3_565
Sn11 Dy09 Ru01 47.79(9) 6_556 3_565
Sn06 Dy09 Ru01 138.21(2) . 3_565
Dy10 Dy09 Ru01 50.671(14) 3_565 3_565
R02' Dy09 Sn12 163.93(17) 3_565 .
Sn10 Dy09 Sn12 108.47(12) . .
S11' Dy09 Sn12 132.5(5) 8_575 .
Sn11 Dy09 Sn12 135.33(12) 8_575 .
S11' Dy09 Sn12 54.8(4) 6_556 .
Sn09 Dy09 Sn12 78.24(10) . .
Sn05 Dy09 Sn12 134.15(9) 3_565 .
Sn11 Dy09 Sn12 51.82(10) 6_556 .
Sn06 Dy09 Sn12 51.63(10) . .
Dy10 Dy09 Sn12 56.65(12) 3_565 .
Ru01 Dy09 Sn12 86.79(10) 3_565 .
Ru01 Dy10 Sn10 53.803(18) . .
Ru01 Dy10 Sn09 113.94(2) . 3_465
Sn10 Dy10 Sn09 167.35(2) . 3_465
Ru01 Dy10 Sn08 142.10(2) . 3_465
Sn10 Dy10 Sn08 96.86(2) . 3_465
Sn09 Dy10 Sn08 95.55(2) 3_465 3_465
Ru01 Dy10 Sn03 53.33(2) . .
Sn10 Dy10 Sn03 96.17(2) . .
Sn09 Dy10 Sn03 71.93(2) 3_465 .
Sn08 Dy10 Sn03 164.55(2) 3_465 .
Ru01 Dy10 Sn01 112.87(2) . 3_565
Sn10 Dy10 Sn01 90.114(15) . 3_565
Sn09 Dy10 Sn01 92.826(15) 3_465 3_565
Sn08 Dy10 Sn01 87.57(2) 3_465 3_565
Sn03 Dy10 Sn01 84.15(2) . 3_565
Ru01 Dy10 Sn12 99.54(10) . 3_465
Sn10 Dy10 Sn12 100.82(9) . 3_465
Sn09 Dy10 Sn12 83.54(10) 3_465 3_465
Sn08 Dy10 Sn12 59.10(12) 3_465 3_465
Sn03 Dy10 Sn12 126.05(13) . 3_465
Sn01 Dy10 Sn12 145.73(12) 3_565 3_465
Ru01 Dy10 R12' 97.3(8) . 3_465
Sn10 Dy10 R12' 98.0(8) . 3_465
Sn09 Dy10 R12' 86.1(8) 3_465 3_465
Sn08 Dy10 R12' 60.0(9) 3_465 3_465
Sn03 Dy10 R12' 126.0(10) . 3_465
Sn01 Dy10 R12' 147.2(9) 3_565 3_465
Sn12 Dy10 R12' 2.9(8) 3_465 3_465
Ru01 Dy10 Dy09 65.047(17) . 3_465
Sn10 Dy10 Dy09 112.439(18) . 3_465
Sn09 Dy10 Dy09 58.959(15) 3_465 3_465
Sn08 Dy10 Dy09 117.829(19) 3_465 3_465
Sn03 Dy10 Dy09 63.990(17) . 3_465
Sn01 Dy10 Dy09 141.930(17) 3_565 3_465
Sn12 Dy10 Dy09 62.16(13) 3_465 3_465
R12' Dy10 Dy09 62.5(10) 3_465 3_465
Ru01 Dy10 Sn11 49.29(6) . 8_575
Sn10 Dy10 Sn11 63.52(9) . 8_575
Sn09 Dy10 Sn11 112.11(9) 3_465 8_575
Sn08 Dy10 Sn11 98.69(6) 3_465 8_575
Sn03 Dy10 Sn11 94.53(6) . 8_575
Sn01 Dy10 Sn11 153.37(9) 3_565 8_575
Sn12 Dy10 Sn11 51.49(12) 3_465 8_575
R12' Dy10 Sn11 48.9(8) 3_465 8_575
Dy09 Dy10 Sn11 55.75(8) 3_465 8_575
Ru01 Dy10 Dy02 58.498(18) . .
Sn10 Dy10 Dy02 57.695(15) . .
Sn09 Dy10 Dy02 114.908(19) 3_465 .
Sn08 Dy10 Dy02 130.24(2) 3_465 .
Sn03 Dy10 Dy02 52.636(19) . .
Sn01 Dy10 Dy02 54.390(15) 3_565 .
Sn12 Dy10 Dy02 155.08(9) 3_465 .
R12' Dy10 Dy02 152.3(7) 3_465 .
Dy09 Dy10 Dy02 111.605(16) 3_465 .
Sn11 Dy10 Dy02 104.22(8) 8_575 .
Ru01 Dy10 S11' 47.0(4) . 8_575
Sn10 Dy10 S11' 63.8(6) . 8_575
Sn09 Dy10 S11' 111.3(5) 3_465 8_575
Sn08 Dy10 S11' 101.3(4) 3_465 8_575
Sn03 Dy10 S11' 91.9(4) . 8_575
Sn01 Dy10 S11' 153.1(6) 3_565 8_575
Sn12 Dy10 S11' 53.4(5) 3_465 8_575
R12' Dy10 S11' 50.9(9) 3_465 8_575
Dy09 Dy10 S11' 54.2(5) 3_465 8_575
Sn11 Dy10 S11' 2.7(5) 8_575 8_575
Dy02 Dy10 S11' 102.6(5) . 8_575
R02' Dy11 Sn09 101.35(9) 5_665 7_755
R02' Dy11 Sn09 101.35(9) 5_665 4_645
Sn09 Dy11 Sn09 115.29(4) 7_755 4_645
R02' Dy11 S11' 51.7(5) 5_665 5_766
Sn09 Dy11 S11' 150.6(4) 7_755 5_766
Sn09 Dy11 S11' 85.0(5) 4_645 5_766
R02' Dy11 S11' 51.7(5) 5_665 2_764
Sn09 Dy11 S11' 85.0(5) 7_755 2_764
Sn09 Dy11 S11' 150.6(4) 4_645 2_764
S11' Dy11 S11' 69.1(8) 5_766 2_764
R02' Dy11 Sn03 65.17(17) 5_665 5_665
Sn09 Dy11 Sn03 68.35(2) 7_755 5_665
Sn09 Dy11 Sn03 68.35(2) 4_645 5_665
S11' Dy11 Sn03 103.4(6) 5_766 5_665
S11' Dy11 Sn03 103.4(6) 2_764 5_665
R02' Dy11 Sn11 49.20(14) 5_665 5_766
Sn09 Dy11 Sn11 147.54(6) 7_755 5_766
Sn09 Dy11 Sn11 87.44(7) 4_645 5_766
S11' Dy11 Sn11 3.1(4) 5_766 5_766
S11' Dy11 Sn11 66.3(4) 2_764 5_766
Sn03 Dy11 Sn11 102.70(9) 5_665 5_766
R02' Dy11 Sn11 49.20(14) 5_665 2_764
Sn09 Dy11 Sn11 87.44(7) 7_755 2_764
Sn09 Dy11 Sn11 147.54(6) 4_645 2_764
S11' Dy11 Sn11 66.3(4) 5_766 2_764
S11' Dy11 Sn11 3.1(4) 2_764 2_764
Sn03 Dy11 Sn11 102.70(9) 5_665 2_764
Sn11 Dy11 Sn11 63.46(11) 5_766 2_764
R02' Dy11 Sn04 134.48(14) 5_665 2_765
Sn09 Dy11 Sn04 120.63(4) 7_755 2_765
Sn09 Dy11 Sn04 77.29(2) 4_645 2_765
S11' Dy11 Sn04 83.2(5) 5_766 2_765
S11' Dy11 Sn04 111.8(6) 2_764 2_765
Sn03 Dy11 Sn04 144.07(3) 5_665 2_765
Sn11 Dy11 Sn04 85.49(7) 5_766 2_765
Sn11 Dy11 Sn04 112.06(9) 2_764 2_765
R02' Dy11 Sn04 134.48(14) 5_665 5_765
Sn09 Dy11 Sn04 77.29(2) 7_755 5_765
Sn09 Dy11 Sn04 120.63(4) 4_645 5_765
S11' Dy11 Sn04 111.8(6) 5_766 5_765
S11' Dy11 Sn04 83.2(5) 2_764 5_765
Sn03 Dy11 Sn04 144.07(3) 5_665 5_765
Sn11 Dy11 Sn04 112.06(10) 5_766 5_765
Sn11 Dy11 Sn04 85.49(7) 2_764 5_765
Sn04 Dy11 Sn04 51.16(3) 2_765 5_765
R02' Dy11 Sn02 171.22(18) 5_665 1_645
Sn09 Dy11 Sn02 74.31(3) 7_755 1_645
Sn09 Dy11 Sn02 74.31(3) 4_645 1_645
S11' Dy11 Sn02 134.0(4) 5_766 1_645
S11' Dy11 Sn02 134.0(4) 2_764 1_645
Sn03 Dy11 Sn02 106.05(4) 5_665 1_645
Sn11 Dy11 Sn02 136.79(6) 5_766 1_645
Sn11 Dy11 Sn02 136.79(6) 2_764 1_645
Sn04 Dy11 Sn02 52.72(2) 2_765 1_645
Sn04 Dy11 Sn02 52.72(2) 5_765 1_645
R02' Dy11 Dy03 118.00(18) 5_665 5_665
Sn09 Dy11 Dy03 57.87(2) 7_755 5_665
Sn09 Dy11 Dy03 57.87(2) 4_645 5_665
S11' Dy11 Dy03 140.4(5) 5_766 5_665
S11' Dy11 Dy03 140.4(5) 2_764 5_665
Sn03 Dy11 Dy03 52.83(2) 5_665 5_665
Sn11 Dy11 Dy03 141.95(8) 5_766 5_665
Sn11 Dy11 Dy03 141.95(8) 2_764 5_665
Sn04 Dy11 Dy03 99.94(3) 2_765 5_665
Sn04 Dy11 Dy03 99.94(3) 5_765 5_665
Sn02 Dy11 Dy03 53.23(2) 1_645 5_665
R02' D11' Sn09 96.9(2) 5_665 7_755
R02' D11' Sn09 96.9(2) 5_665 4_645
Sn09 D11' Sn09 123.4(3) 7_755 4_645
R02' D11' Sn02 176.9(4) 5_665 1_645
Sn09 D11' Sn02 81.68(15) 7_755 1_645
Sn09 D11' Sn02 81.68(15) 4_645 1_645
R02' D11' Sn04 125.3(3) 5_665 2_765
Sn09 D11' Sn04 129.7(2) 7_755 2_765
Sn09 D11' Sn04 81.20(10) 4_645 2_765
Sn02 D11' Sn04 57.33(14) 1_645 2_765
R02' D11' Sn04 125.3(3) 5_665 5_765
Sn09 D11' Sn04 81.20(10) 7_755 5_765
Sn09 D11' Sn04 129.7(2) 4_645 5_765
Sn02 D11' Sn04 57.33(14) 1_645 5_765
Sn04 D11' Sn04 53.47(15) 2_765 5_765
R02' D11' Dy03 117.5(3) 5_665 5_665
Sn09 D11' Dy03 62.47(14) 7_755 5_665
Sn09 D11' Dy03 62.47(14) 4_645 5_665
Sn02 D11' Dy03 59.39(14) 1_645 5_665
Sn04 D11' Dy03 109.7(2) 2_765 5_665
Sn04 D11' Dy03 109.7(2) 5_765 5_665
R02' D11' Sn03 62.1(2) 5_665 5_665
Sn09 D11' Sn03 69.53(16) 7_755 5_665
Sn09 D11' Sn03 69.53(16) 4_645 5_665
Sn02 D11' Sn03 114.7(2) 1_645 5_665
Sn04 D11' Sn03 150.70(13) 2_765 5_665
Sn04 D11' Sn03 150.70(13) 5_765 5_665
Dy03 D11' Sn03 55.33(14) 5_665 5_665
R02' D11' Dy04 79.6(2) 5_665 5_765
Sn09 D11' Dy04 118.22(14) 7_755 5_765
Sn09 D11' Dy04 118.22(14) 4_645 5_765
Sn02 D11' Dy04 103.6(2) 1_645 5_765
Sn04 D11' Dy04 55.58(14) 2_765 5_765
Sn04 D11' Dy04 55.58(14) 5_765 5_765
Dy03 D11' Dy04 162.9(3) 5_665 5_765
Sn03 D11' Dy04 141.7(2) 5_665 5_765
Dy08 Sn01 Dy08 90.79(3) 1_455 2_665
Dy08 Sn01 Dy02 138.875(14) 1_455 3_465
Dy08 Sn01 Dy02 88.309(13) 2_665 3_465
Dy08 Sn01 Dy02 88.309(13) 1_455 7_656
Dy08 Sn01 Dy02 138.875(14) 2_665 7_656
Dy02 Sn01 Dy02 117.96(3) 3_465 7_656
Dy08 Sn01 Sn01 134.606(14) 1_455 5_566
Dy08 Sn01 Sn01 134.606(14) 2_665 5_566
Dy02 Sn01 Sn01 58.980(14) 3_465 5_566
Dy02 Sn01 Sn01 58.980(14) 7_656 5_566
Dy08 Sn01 Dy10 71.902(16) 1_455 4_545
Dy08 Sn01 Dy10 73.021(16) 2_665 4_545
Dy02 Sn01 Dy10 145.294(13) 3_465 4_545
Dy02 Sn01 Dy10 67.677(12) 7_656 4_545
Sn01 Sn01 Dy10 115.411(15) 5_566 4_545
Dy08 Sn01 Dy10 73.021(16) 1_455 3_465
Dy08 Sn01 Dy10 71.902(16) 2_665 3_465
Dy02 Sn01 Dy10 67.677(12) 3_465 3_465
Dy02 Sn01 Dy10 145.294(13) 7_656 3_465
Sn01 Sn01 Dy10 115.411(15) 5_566 3_465
Dy10 Sn01 Dy10 129.18(3) 4_545 3_465
Dy08 Sn01 Dy03 150.586(16) 1_455 7_656
Dy08 Sn01 Dy03 79.598(14) 2_665 7_656
Dy02 Sn01 Dy03 69.136(17) 3_465 7_656
Dy02 Sn01 Dy03 81.338(19) 7_656 7_656
Sn01 Sn01 Dy03 60.549(14) 5_566 7_656
Dy10 Sn01 Dy03 78.700(12) 4_545 7_656
Dy10 Sn01 Dy03 128.165(12) 3_465 7_656
Dy08 Sn01 Dy03 79.598(14) 1_455 3_465
Dy08 Sn01 Dy03 150.587(16) 2_665 3_465
Dy02 Sn01 Dy03 81.338(19) 3_465 3_465
Dy02 Sn01 Dy03 69.136(17) 7_656 3_465
Sn01 Sn01 Dy03 60.549(14) 5_566 3_465
Dy10 Sn01 Dy03 128.165(12) 4_545 3_465
Dy10 Sn01 Dy03 78.700(12) 3_465 3_465
Dy03 Sn01 Dy03 121.10(3) 7_656 3_465
Sn04 Sn02 Sn04 180.0 6_455 2_675
Sn04 Sn02 Sn04 123.07(2) 6_455 5_675
Sn04 Sn02 Sn04 56.93(2) 2_675 5_675
Sn04 Sn02 Sn04 56.93(2) 6_455 1_455
Sn04 Sn02 Sn04 123.07(2) 2_675 1_455
Sn04 Sn02 Sn04 180.0 5_675 1_455
Sn04 Sn02 Dy05 118.466(11) 6_455 1_565
Sn04 Sn02 Dy05 61.534(11) 2_675 1_565
Sn04 Sn02 Dy05 118.466(11) 5_675 1_565
Sn04 Sn02 Dy05 61.534(11) 1_455 1_565
Sn04 Sn02 Dy05 61.534(11) 6_455 5_565
Sn04 Sn02 Dy05 118.466(11) 2_675 5_565
Sn04 Sn02 Dy05 61.534(11) 5_675 5_565
Sn04 Sn02 Dy05 118.466(11) 1_455 5_565
Dy05 Sn02 Dy05 180.0 1_565 5_565
Sn04 Sn02 D11' 63.11(14) 6_455 5_665
Sn04 Sn02 D11' 116.89(14) 2_675 5_665
Sn04 Sn02 D11' 116.89(14) 5_675 5_665
Sn04 Sn02 D11' 63.11(14) 1_455 5_665
Dy05 Sn02 D11' 90.0 1_565 5_665
Dy05 Sn02 D11' 90.0 5_565 5_665
Sn04 Sn02 D11' 116.89(14) 6_455 1_465
Sn04 Sn02 D11' 63.11(14) 2_675 1_465
Sn04 Sn02 D11' 63.11(14) 5_675 1_465
Sn04 Sn02 D11' 116.89(14) 1_455 1_465
Dy05 Sn02 D11' 90.0 1_565 1_465
Dy05 Sn02 D11' 90.0 5_565 1_465
D11' Sn02 D11' 180.000(1) 5_665 1_465
Sn04 Sn02 Dy03 62.848(14) 6_455 5_575
Sn04 Sn02 Dy03 117.152(14) 2_675 5_575
Sn04 Sn02 Dy03 117.152(14) 5_675 5_575
Sn04 Sn02 Dy03 62.848(14) 1_455 5_575
Dy05 Sn02 Dy03 90.0 1_565 5_575
Dy05 Sn02 Dy03 90.0 5_565 5_575
D11' Sn02 Dy03 117.76(16) 5_665 5_575
D11' Sn02 Dy03 62.24(16) 1_465 5_575
Sn04 Sn02 Dy03 117.152(14) 6_455 .
Sn04 Sn02 Dy03 62.848(14) 2_675 .
Sn04 Sn02 Dy03 62.848(14) 5_675 .
Sn04 Sn02 Dy03 117.152(14) 1_455 .
Dy05 Sn02 Dy03 90.0 1_565 .
Dy05 Sn02 Dy03 90.0 5_565 .
D11' Sn02 Dy03 62.24(16) 5_665 .
D11' Sn02 Dy03 117.76(16) 1_465 .
Dy03 Sn02 Dy03 180.0 5_575 .
Sn04 Sn02 Dy11 118.57(2) 6_455 1_465
Sn04 Sn02 Dy11 61.43(2) 2_675 1_465
Sn04 Sn02 Dy11 61.43(2) 5_675 1_465
Sn04 Sn02 Dy11 118.57(2) 1_455 1_465
Dy05 Sn02 Dy11 90.0 1_565 1_465
Dy05 Sn02 Dy11 90.0 5_565 1_465
D11' Sn02 Dy11 178.01(18) 5_665 1_465
D11' Sn02 Dy11 1.99(18) 1_465 1_465
Dy03 Sn02 Dy11 64.22(2) 5_575 1_465
Dy03 Sn02 Dy11 115.78(2) . 1_465
Sn04 Sn02 Dy11 61.43(2) 6_455 5_665
Sn04 Sn02 Dy11 118.57(2) 2_675 5_665
Sn04 Sn02 Dy11 118.57(2) 5_675 5_665
Sn04 Sn02 Dy11 61.43(2) 1_455 5_665
Dy05 Sn02 Dy11 90.0 1_565 5_665
Dy05 Sn02 Dy11 90.0 5_565 5_665
D11' Sn02 Dy11 1.99(18) 5_665 5_665
D11' Sn02 Dy11 178.01(18) 1_465 5_665
Dy03 Sn02 Dy11 115.78(2) 5_575 5_665
Dy03 Sn02 Dy11 64.22(2) . 5_665
Dy11 Sn02 Dy11 180.0 1_465 5_665
Ru01 Sn03 Ru01 62.96(3) . 6
Ru01 Sn03 Sn05 59.12(2) . .
Ru01 Sn03 Sn05 59.12(2) 6 .
Ru01 Sn03 Dy02 67.02(2) . .
Ru01 Sn03 Dy02 67.02(2) 6 .
Sn05 Sn03 Dy02 115.75(3) . .
Ru01 Sn03 Dy03 136.71(3) . .
Ru01 Sn03 Dy03 136.71(3) 6 .
Sn05 Sn03 Dy03 158.41(4) . .
Dy02 Sn03 Dy03 85.84(3) . .
Ru01 Sn03 R02' 102.36(11) . .
Ru01 Sn03 R02' 102.36(11) 6 .
Sn05 Sn03 R02' 51.53(13) . .
Dy02 Sn03 R02' 167.29(13) . .
Dy03 Sn03 R02' 106.87(13) . .
Ru01 Sn03 Dy10 58.014(17) . .
Ru01 Sn03 Dy10 115.79(3) 6 .
Sn05 Sn03 Dy10 105.621(17) . .
Dy02 Sn03 Dy10 68.758(16) . .
Dy03 Sn03 Dy10 81.365(17) . .
R02' Sn03 Dy10 112.381(17) . .
Ru01 Sn03 Dy10 115.79(3) . 6
Ru01 Sn03 Dy10 58.014(17) 6 6
Sn05 Sn03 Dy10 105.620(17) . 6
Dy02 Sn03 Dy10 68.758(16) . 6
Dy03 Sn03 Dy10 81.365(17) . 6
R02' Sn03 Dy10 112.381(17) . 6
Dy10 Sn03 Dy10 134.96(3) . 6
Ru01 Sn03 Dy11 133.87(3) . 5_665
Ru01 Sn03 Dy11 133.87(3) 6 5_665
Sn05 Sn03 Dy11 91.35(4) . 5_665
Dy02 Sn03 Dy11 152.90(4) . 5_665
Dy03 Sn03 Dy11 67.06(3) . 5_665
R02' Sn03 Dy11 39.82(13) . 5_665
Dy10 Sn03 Dy11 105.423(18) . 5_665
Dy10 Sn03 Dy11 105.423(18) 6 5_665
Ru01 Sn03 D11' 138.26(9) . 5_665
Ru01 Sn03 D11' 138.26(9) 6 5_665
Sn05 Sn03 D11' 98.03(13) . 5_665
Dy02 Sn03 D11' 146.21(13) . 5_665
Dy03 Sn03 D11' 60.38(13) . 5_665
R02' Sn03 D11' 46.50(18) . 5_665
Dy10 Sn03 D11' 103.42(4) . 5_665
Dy10 Sn03 D11' 103.42(4) 6 5_665
Dy11 Sn03 D11' 6.68(12) 5_665 5_665
Ru01 Sn03 Dy09 113.26(3) . 8_575
Ru01 Sn03 Dy09 64.951(19) 6 8_575
Sn05 Sn03 Dy09 59.596(16) . 8_575
Dy02 Sn03 Dy09 122.994(16) . 8_575
Dy03 Sn03 Dy09 109.751(19) . 8_575
R02' Sn03 Dy09 53.34(3) . 8_575
Dy10 Sn03 Dy09 163.38(3) . 8_575
Dy10 Sn03 Dy09 60.703(13) 6 8_575
Dy11 Sn03 Dy09 69.61(2) 5_665 8_575
D11' Sn03 Dy09 73.37(8) 5_665 8_575
Ru01 Sn03 Dy09 64.951(19) . 3_465
Ru01 Sn03 Dy09 113.26(3) 6 3_465
Sn05 Sn03 Dy09 59.596(16) . 3_465
Dy02 Sn03 Dy09 122.994(16) . 3_465
Dy03 Sn03 Dy09 109.751(19) . 3_465
R02' Sn03 Dy09 53.34(3) . 3_465
Dy10 Sn03 Dy09 60.703(13) . 3_465
Dy10 Sn03 Dy09 163.38(3) 6 3_465
Dy11 Sn03 Dy09 69.61(2) 5_665 3_465
D11' Sn03 Dy09 73.37(8) 5_665 3_465
Dy09 Sn03 Dy09 103.17(3) 8_575 3_465
Sn04 Sn04 Sn10 115.818(16) 6 .
Sn04 Sn04 Sn02 61.534(11) 6 1_655
Sn10 Sn04 Sn02 177.35(2) . 1_655
Sn04 Sn04 Dy07 135.946(14) 6 8_675
Sn10 Sn04 Dy07 63.752(18) . 8_675
Sn02 Sn04 Dy07 118.05(2) 1_655 8_675
Sn04 Sn04 Dy05 121.028(14) 6 1_665
Sn10 Sn04 Dy05 123.15(2) . 1_665
Sn02 Sn04 Dy05 59.495(16) 1_655 1_665
Dy07 Sn04 Dy05 75.762(17) 8_675 1_665
Sn04 Sn04 Dy08 135.716(13) 6 4_655
Sn10 Sn04 Dy08 64.985(18) . 4_655
Sn02 Sn04 Dy08 116.63(2) 1_655 4_655
Dy07 Sn04 Dy08 86.29(2) 8_675 4_655
Dy05 Sn04 Dy08 74.648(17) 1_665 4_655
Sn04 Sn04 D11' 63.26(7) 6 5_765
Sn10 Sn04 D11' 119.81(13) . 5_765
Sn02 Sn04 D11' 59.56(13) 1_655 5_765
Dy07 Sn04 D11' 78.93(9) 8_675 5_765
Dy05 Sn04 D11' 86.96(12) 1_665 5_765
Dy08 Sn04 D11' 158.81(9) 4_655 5_765
Sn04 Sn04 Dy03 63.318(12) 6 5_675
Sn10 Sn04 Dy03 118.91(2) . 5_675
Sn02 Sn04 Dy03 60.196(15) 1_655 5_675
Dy07 Sn04 Dy03 159.43(2) 8_675 5_675
Dy05 Sn04 Dy03 87.455(18) 1_665 5_675
Dy08 Sn04 Dy03 77.735(18) 4_655 5_675
D11' Sn04 Dy03 112.45(10) 5_765 5_675
Sn04 Sn04 Dy02 63.583(12) 6 .
Sn10 Sn04 Dy02 61.873(18) . .
Sn02 Sn04 Dy02 115.88(2) 1_655 .
Dy07 Sn04 Dy02 123.91(2) 8_675 .
Dy05 Sn04 Dy02 149.48(2) 1_665 .
Dy08 Sn04 Dy02 83.085(18) 4_655 .
D11' Sn04 Dy02 117.78(10) 5_765 .
Dy03 Sn04 Dy02 67.321(18) 5_675 .
Sn04 Sn04 Dy04 63.751(12) 6 .
Sn10 Sn04 Dy04 60.528(18) . .
Sn02 Sn04 Dy04 117.31(2) 1_655 .
Dy07 Sn04 Dy04 83.410(18) 8_675 .
Dy05 Sn04 Dy04 151.73(2) 1_665 .
Dy08 Sn04 Dy04 123.33(2) 4_655 .
D11' Sn04 Dy04 70.23(13) 5_765 .
Dy03 Sn04 Dy04 116.18(2) 5_675 .
Dy02 Sn04 Dy04 58.786(17) . .
Sn04 Sn04 Dy11 64.418(14) 6 5_765
Sn10 Sn04 Dy11 113.47(3) . 5_765
Sn02 Sn04 Dy11 65.85(2) 1_655 5_765
Dy07 Sn04 Dy11 75.59(2) 8_675 5_765
Dy05 Sn04 Dy11 91.40(2) 1_665 5_765
Dy08 Sn04 Dy11 159.50(2) 4_655 5_765
D11' Sn04 Dy11 6.38(13) 5_765 5_765
Dy03 Sn04 Dy11 117.28(2) 5_675 5_765
Dy02 Sn04 Dy11 114.91(2) . 5_765
Dy04 Sn04 Dy11 64.69(3) . 5_765
R02' Sn05 Ru01 119.55(13) . .
R02' Sn05 Ru01 119.55(13) . 6
Ru01 Sn05 Ru01 63.82(3) . 6
R02' Sn05 Sn03 71.21(16) . .
Ru01 Sn05 Sn03 60.32(3) . .
Ru01 Sn05 Sn03 60.32(3) 6 .
R02' Sn05 Dy01 60.24(15) . .
Ru01 Sn05 Dy01 147.627(18) . .
Ru01 Sn05 Dy01 147.627(18) 6 .
Sn03 Sn05 Dy01 131.44(4) . .
R02' Sn05 Dy07 125.03(9) . 1_554
Ru01 Sn05 Dy07 113.50(3) . 1_554
Ru01 Sn05 Dy07 72.30(2) 6 1_554
Sn03 Sn05 Dy07 129.62(2) . 1_554
Dy01 Sn05 Dy07 82.52(2) . 1_554
R02' Sn05 Dy07 125.03(9) . 6_556
Ru01 Sn05 Dy07 72.30(2) . 6_556
Ru01 Sn05 Dy07 113.50(3) 6 6_556
Sn03 Sn05 Dy07 129.62(2) . 6_556
Dy01 Sn05 Dy07 82.52(2) . 6_556
Dy07 Sn05 Dy07 83.32(3) 1_554 6_556
R02' Sn05 Sn06 171.75(16) . .
Ru01 Sn05 Sn06 54.04(2) . .
Ru01 Sn05 Sn06 54.04(2) 6 .
Sn03 Sn05 Sn06 100.55(3) . .
Dy01 Sn05 Sn06 128.01(3) . .
Dy07 Sn05 Sn06 60.033(19) 1_554 .
Dy07 Sn05 Sn06 60.033(19) 6_556 .
R02' Sn05 Dy09 61.54(3) . 8_575
Ru01 Sn05 Dy09 125.11(3) . 8_575
Ru01 Sn05 Dy09 70.294(19) 6 8_575
Sn03 Sn05 Dy09 71.792(18) . 8_575
Dy01 Sn05 Dy09 84.789(18) . 8_575
Dy07 Sn05 Dy09 77.303(14) 1_554 8_575
Dy07 Sn05 Dy09 158.04(3) 6_556 8_575
Sn06 Sn05 Dy09 116.584(17) . 8_575
R02' Sn05 Dy09 61.54(3) . 3_465
Ru01 Sn05 Dy09 70.294(19) . 3_465
Ru01 Sn05 Dy09 125.11(3) 6 3_465
Sn03 Sn05 Dy09 71.792(18) . 3_465
Dy01 Sn05 Dy09 84.789(18) . 3_465
Dy07 Sn05 Dy09 158.04(3) 1_554 3_465
Dy07 Sn05 Dy09 77.303(14) 6_556 3_465
Sn06 Sn05 Dy09 116.584(17) . 3_465
Dy09 Sn05 Dy09 119.31(3) 8_575 3_465
Ru01 Sn06 Ru01 65.09(3) 6 .
Ru01 Sn06 Sn12 125.80(10) 6 .
Ru01 Sn06 Sn12 125.80(10) . .
Ru01 Sn06 R12' 123.9(8) 6 .
Ru01 Sn06 R12' 123.9(8) . .
Sn12 Sn06 R12' 2.5(11) . .
Ru01 Sn06 Dy04 73.33(3) 6 .
Ru01 Sn06 Dy04 73.33(3) . .
Sn12 Sn06 Dy04 63.85(12) . .
R12' Sn06 Dy04 61.3(10) . .
Ru01 Sn06 Dy07 72.70(2) 6 1_554
Ru01 Sn06 Dy07 114.52(3) . 1_554
Sn12 Sn06 Dy07 119.26(8) . 1_554
R12' Sn06 Dy07 120.9(6) . 1_554
Dy04 Sn06 Dy07 136.498(15) . 1_554
Ru01 Sn06 Dy07 114.52(3) 6 6_556
Ru01 Sn06 Dy07 72.70(2) . 6_556
Sn12 Sn06 Dy07 119.26(8) . 6_556
R12' Sn06 Dy07 120.9(6) . 6_556
Dy04 Sn06 Dy07 136.498(15) . 6_556
Dy07 Sn06 Dy07 82.92(3) 1_554 6_556
Ru01 Sn06 Sn05 55.47(2) 6 .
Ru01 Sn06 Sn05 55.47(2) . .
Sn12 Sn06 Sn05 178.31(13) . .
R12' Sn06 Sn05 179.2(10) . .
Dy04 Sn06 Sn05 117.84(3) . .
Dy07 Sn06 Sn05 59.650(18) 1_554 .
Dy07 Sn06 Sn05 59.650(19) 6_556 .
Ru01 Sn06 Dy06 144.33(2) 6 5_665
Ru01 Sn06 Dy06 144.33(2) . 5_665
Sn12 Sn06 Dy06 61.52(12) . 5_665
R12' Sn06 Dy06 64.0(10) . 5_665
Dy04 Sn06 Dy06 125.37(3) . 5_665
Dy07 Sn06 Dy06 74.557(19) 1_554 5_665
Dy07 Sn06 Dy06 74.557(19) 6_556 5_665
Sn05 Sn06 Dy06 116.79(3) . 5_665
Ru01 Sn06 Dy09 126.23(3) 6 .
Ru01 Sn06 Dy09 68.593(18) . .
Sn12 Sn06 Dy09 65.86(3) . .
R12' Sn06 Dy09 65.3(2) . .
Dy04 Sn06 Dy09 68.471(16) . .
Dy07 Sn06 Dy09 155.01(3) 1_554 .
Dy07 Sn06 Dy09 74.320(14) 6_556 .
Sn05 Sn06 Dy09 114.514(16) . .
Dy06 Sn06 Dy09 89.303(17) 5_665 .
Ru01 Sn06 Dy09 68.593(18) 6 6
Ru01 Sn06 Dy09 126.23(3) . 6
Sn12 Sn06 Dy09 65.86(3) . 6
R12' Sn06 Dy09 65.3(2) . 6
Dy04 Sn06 Dy09 68.471(16) . 6
Dy07 Sn06 Dy09 74.320(14) 1_554 6
Dy07 Sn06 Dy09 155.01(3) 6_556 6
Sn05 Sn06 Dy09 114.514(16) . 6
Dy06 Sn06 Dy09 89.303(17) 5_665 6
Dy09 Sn06 Dy09 125.38(3) . 6
Dy08 Sn07 Dy08 79.35(3) . 6
Dy08 Sn07 Dy07 137.36(3) . 2_664
Dy08 Sn07 Dy07 84.949(16) 6 2_664
Dy08 Sn07 Dy07 84.949(16) . 5_666
Dy08 Sn07 Dy07 137.36(3) 6 5_666
Dy07 Sn07 Dy07 80.34(3) 2_664 5_666
Dy08 Sn07 Dy05 137.48(3) . 7_665
Dy08 Sn07 Dy05 72.666(14) 6 7_665
Dy07 Sn07 Dy05 71.544(13) 2_664 7_665
Dy07 Sn07 Dy05 136.81(3) 5_666 7_665
Dy08 Sn07 Dy05 72.666(14) . 3
Dy08 Sn07 Dy05 137.48(3) 6 3
Dy07 Sn07 Dy05 136.81(3) 2_664 3
Dy07 Sn07 Dy05 71.544(13) 5_666 3
Dy05 Sn07 Dy05 108.30(3) 7_665 3
Dy08 Sn07 Dy06 69.543(18) . 5_665
Dy08 Sn07 Dy06 69.543(18) 6 5_665
Dy07 Sn07 Dy06 139.409(13) 2_664 5_665
Dy07 Sn07 Dy06 139.409(13) 5_666 5_665
Dy05 Sn07 Dy06 70.963(16) 7_665 5_665
Dy05 Sn07 Dy06 70.963(16) 3 5_665
Dy08 Sn07 Dy06 139.845(14) . .
Dy08 Sn07 Dy06 139.845(14) 6 .
Dy07 Sn07 Dy06 69.959(18) 2_664 .
Dy07 Sn07 Dy06 69.959(18) 5_666 .
Dy05 Sn07 Dy06 69.910(16) 7_665 .
Dy05 Sn07 Dy06 69.910(16) 3 .
Dy06 Sn07 Dy06 110.25(3) 5_665 .
Sn08 Sn08 Dy10 117.715(16) 5_765 3_565
Sn08 Sn08 Dy10 117.715(16) 5_765 8_675
Dy10 Sn08 Dy10 124.25(3) 3_565 8_675
Sn08 Sn08 Sn12 176.16(10) 5_765 .
Dy10 Sn08 Sn12 62.561(18) 3_565 .
Dy10 Sn08 Sn12 62.561(17) 8_675 .
Sn08 Sn08 R12' 179.0(8) 5_765 .
Dy10 Sn08 R12' 62.34(5) 3_565 .
Dy10 Sn08 R12' 62.34(5) 8_675 .
Sn12 Sn08 R12' 2.9(9) . .
Sn08 Sn08 Dy01 120.67(4) 5_765 1_655
Dy10 Sn08 Dy01 73.812(17) 3_565 1_655
Dy10 Sn08 Dy01 73.812(17) 8_675 1_655
Sn12 Sn08 Dy01 63.17(9) . 1_655
R12' Sn08 Dy01 60.3(8) . 1_655
Sn08 Sn08 Dy08 65.07(2) 5_765 6
Dy10 Sn08 Dy08 140.63(3) 3_565 6
Dy10 Sn08 Dy08 71.540(14) 8_675 6
Sn12 Sn08 Dy08 112.09(7) . 6
R12' Sn08 Dy08 114.2(6) . 6
Dy01 Sn08 Dy08 141.917(12) 1_655 6
Sn08 Sn08 Dy08 65.07(2) 5_765 .
Dy10 Sn08 Dy08 71.540(14) 3_565 .
Dy10 Sn08 Dy08 140.63(3) 8_675 .
Sn12 Sn08 Dy08 112.09(7) . .
R12' Sn08 Dy08 114.2(6) . .
Dy01 Sn08 Dy08 141.917(12) 1_655 .
Dy08 Sn08 Dy08 76.10(2) 6 .
Sn08 Sn08 Dy08 62.54(2) 5_765 2_765
Dy10 Sn08 Dy08 69.509(14) 3_565 2_765
Dy10 Sn08 Dy08 135.74(3) 8_675 2_765
Sn12 Sn08 Dy08 120.25(7) . 2_765
R12' Sn08 Dy08 118.2(6) . 2_765
Dy01 Sn08 Dy08 71.064(19) 1_655 2_765
Dy08 Sn08 Dy08 127.60(3) 6 2_765
Dy08 Sn08 Dy08 82.341(18) . 2_765
Sn08 Sn08 Dy08 62.54(2) 5_765 5_765
Dy10 Sn08 Dy08 135.74(3) 3_565 5_765
Dy10 Sn08 Dy08 69.509(14) 8_675 5_765
Sn12 Sn08 Dy08 120.25(7) . 5_765
R12' Sn08 Dy08 118.2(6) . 5_765
Dy01 Sn08 Dy08 71.064(19) 1_655 5_765
Dy08 Sn08 Dy08 82.341(18) 6 5_765
Dy08 Sn08 Dy08 127.60(3) . 5_765
Dy08 Sn08 Dy08 74.19(2) 2_765 5_765
Sn08 Sn08 Dy06 118.90(4) 5_765 5_665
Dy10 Sn08 Dy06 79.487(17) 3_565 5_665
Dy10 Sn08 Dy06 79.487(17) 8_675 5_665
Sn12 Sn08 Dy06 57.26(9) . 5_665
R12' Sn08 Dy06 60.1(8) . 5_665
Dy01 Sn08 Dy06 120.43(3) 1_655 5_665
Dy08 Sn08 Dy06 67.753(18) 6 5_665
Dy08 Sn08 Dy06 67.753(18) . 5_665
Dy08 Sn08 Dy06 142.434(13) 2_765 5_665
Dy08 Sn08 Dy06 142.434(13) 5_765 5_665
Dy05 Sn09 Dy10 140.76(2) 3 3_565
Dy05 Sn09 Dy06 79.06(2) 3 5_665
Dy10 Sn09 Dy06 86.67(2) 3_565 5_665
Dy05 Sn09 D11' 91.11(16) 3 7_766
Dy10 Sn09 D11' 115.06(16) 3_565 7_766
Dy06 Sn09 D11' 153.66(15) 5_665 7_766
Dy05 Sn09 Dy09 150.28(2) 3 .
Dy10 Sn09 Dy09 66.498(15) 3_565 .
Dy06 Sn09 Dy09 94.65(2) 5_665 .
D11' Sn09 Dy09 81.79(15) 7_766 .
Dy05 Sn09 Dy11 95.91(3) 3 7_766
Dy10 Sn09 Dy11 113.08(3) 3_565 7_766
Dy06 Sn09 Dy11 150.61(3) 5_665 7_766
D11' Sn09 Dy11 6.70(13) 7_766 7_766
Dy09 Sn09 Dy11 75.33(3) . 7_766
Dy05 Sn09 Dy07 75.035(15) 3 6_556
Dy10 Sn09 Dy07 135.85(2) 3_565 6_556
Dy06 Sn09 Dy07 74.925(19) 5_665 6_556
D11' Sn09 Dy07 78.95(14) 7_766 6_556
Dy09 Sn09 Dy07 75.281(16) . 6_556
Dy11 Sn09 Dy07 75.80(2) 7_766 6_556
Dy05 Sn09 Dy03 88.057(19) 3 3_565
Dy10 Sn09 Dy03 80.823(18) 3_565 3_565
Dy06 Sn09 Dy03 141.60(2) 5_665 3_565
D11' Sn09 Dy03 61.05(13) 7_766 3_565
Dy09 Sn09 Dy03 112.80(2) . 3_565
Dy11 Sn09 Dy03 66.04(3) 7_766 3_565
Dy07 Sn09 Dy03 136.26(2) 6_556 3_565
Dy05 Sn09 Dy08 71.421(15) 3 .
Dy10 Sn09 Dy08 69.337(15) 3_565 .
Dy06 Sn09 Dy08 68.724(17) 5_665 .
D11' Sn09 Dy08 131.25(13) 7_766 .
Dy09 Sn09 Dy08 133.49(2) . .
Dy11 Sn09 Dy08 137.42(3) 7_766 .
Dy07 Sn09 Dy08 134.10(2) 6_556 .
Dy03 Sn09 Dy08 72.886(17) 3_565 .
Ru01 Sn10 Sn04 125.30(3) . .
Ru01 Sn10 Dy10 61.39(2) . .
Sn04 Sn10 Dy10 115.84(2) . .
Ru01 Sn10 Dy01 110.40(3) . 3_565
Sn04 Sn10 Dy01 122.64(2) . 3_565
Dy10 Sn10 Dy01 77.851(18) . 3_565
Ru01 Sn10 Dy09 72.47(2) . .
Sn04 Sn10 Dy09 121.31(2) . .
Dy10 Sn10 Dy09 120.30(2) . .
Dy01 Sn10 Dy09 85.451(19) 3_565 .
Ru01 Sn10 Dy04 72.70(2) . .
Sn04 Sn10 Dy04 65.499(19) . .
Dy10 Sn10 Dy04 122.40(2) . .
Dy01 Sn10 Dy04 154.56(2) 3_565 .
Dy09 Sn10 Dy04 71.196(17) . .
Ru01 Sn10 Dy07 146.89(3) . 8_675
Sn04 Sn10 Dy07 60.788(18) . 8_675
Dy10 Sn10 Dy07 150.41(2) . 8_675
Dy01 Sn10 Dy07 80.816(19) 3_565 8_675
Dy09 Sn10 Dy07 77.742(16) . 8_675
Dy04 Sn10 Dy07 84.387(19) . 8_675
Ru01 Sn10 Dy02 65.13(2) . .
Sn04 Sn10 Dy02 64.396(19) . .
Dy10 Sn10 Dy02 68.954(17) . .
Dy01 Sn10 Dy02 144.10(2) 3_565 .
Dy09 Sn10 Dy02 122.83(2) . .
Dy04 Sn10 Dy02 60.974(18) . .
Dy07 Sn10 Dy02 123.49(2) 8_675 .
Ru01 Sn10 Dy08 129.41(3) . 4_655
Sn04 Sn10 Dy08 61.550(18) . 4_655
Dy10 Sn10 Dy08 71.274(16) . 4_655
Dy01 Sn10 Dy08 73.879(18) 3_565 4_655
Dy09 Sn10 Dy08 153.91(2) . 4_655
Dy04 Sn10 Dy08 124.79(2) . 4_655
Dy07 Sn10 Dy08 83.282(16) 8_675 4_655
Dy02 Sn10 Dy08 82.672(18) . 4_655
R02' Sn11 Ru01 131.6(2) 1_656 8_676
R02' Sn11 R12' 92.7(7) 1_656 1_556
Ru01 Sn11 R12' 116.4(8) 8_676 1_556
R02' Sn11 Sn12 94.84(17) 1_656 1_556
Ru01 Sn11 Sn12 114.69(19) 8_676 1_556
R12' Sn11 Sn12 2.1(7) 1_556 1_556
R02' Sn11 Dy07 110.4(2) 1_656 3_566
Ru01 Sn11 Dy07 72.75(8) 8_676 3_566
R12' Sn11 Dy07 139.2(13) 1_556 3_566
Sn12 Sn11 Dy07 138.1(2) 1_556 3_566
R02' Sn11 Dy09 62.72(15) 1_656 8_676
Ru01 Sn11 Dy09 71.74(11) 8_676 8_676
R12' Sn11 Dy09 143.2(12) 1_556 8_676
Sn12 Sn11 Dy09 144.5(2) 1_556 8_676
Dy07 Sn11 Dy09 77.32(9) 3_566 8_676
R02' Sn11 Dy09 157.5(2) 1_656 6_556
Ru01 Sn11 Dy09 70.56(11) 8_676 6_556
R12' Sn11 Dy09 70.3(8) 1_556 6_556
Sn12 Sn11 Dy09 68.32(15) 1_556 6_556
Dy07 Sn11 Dy09 77.08(9) 3_566 6_556
Dy09 Sn11 Dy09 139.16(13) 8_676 6_556
R02' Sn11 Dy04 90.68(19) 1_656 1_556
Ru01 Sn11 Dy04 136.34(17) 8_676 1_556
R12' Sn11 Dy04 62.4(13) 1_556 1_556
Sn12 Sn11 Dy04 62.57(19) 1_556 1_556
Dy07 Sn11 Dy04 83.54(10) 3_566 1_556
Dy09 Sn11 Dy04 138.16(17) 8_676 1_556
Dy09 Sn11 Dy04 68.66(10) 6_556 1_556
R02' Sn11 Dy01 55.66(17) 1_656 1_656
Ru01 Sn11 Dy01 102.59(14) 8_676 1_656
R12' Sn11 Dy01 63.0(12) 1_556 1_656
Sn12 Sn11 Dy01 64.27(16) 1_556 1_656
Dy07 Sn11 Dy01 157.43(18) 3_566 1_656
Dy09 Sn11 Dy01 80.26(11) 8_676 1_656
Dy09 Sn11 Dy01 122.99(13) 6_556 1_656
Dy04 Sn11 Dy01 112.18(11) 1_556 1_656
R02' Sn11 Dy11 41.31(17) 1_656 5_766
Ru01 Sn11 Dy11 137.19(15) 8_676 5_766
R12' Sn11 Dy11 106.4(8) 1_556 5_766
Sn12 Sn11 Dy11 108.12(16) 1_556 5_766
Dy07 Sn11 Dy11 75.33(9) 3_566 5_766
Dy09 Sn11 Dy11 74.01(11) 8_676 5_766
Dy09 Sn11 Dy11 128.07(15) 6_556 5_766
Dy04 Sn11 Dy11 65.23(10) 1_556 5_766
Dy01 Sn11 Dy11 96.08(12) 1_656 5_766
R02' Sn11 Dy10 124.1(2) 1_656 8_676
Ru01 Sn11 Dy10 55.42(9) 8_676 8_676
R12' Sn11 Dy10 62.3(9) 1_556 8_676
Sn12 Sn11 Dy10 60.91(14) 1_556 8_676
Dy07 Sn11 Dy10 121.03(14) 3_566 8_676
Dy09 Sn11 Dy10 107.40(14) 8_676 8_676
Dy09 Sn11 Dy10 61.66(9) 6_556 8_676
Dy04 Sn11 Dy10 114.35(15) 1_556 8_676
Dy01 Sn11 Dy10 68.53(8) 1_656 8_676
Dy11 Sn11 Dy10 163.62(10) 5_766 8_676
R02' S11' Ru01 131.0(13) 1_656 8_676
R02' S11' R12' 87.9(10) 1_656 1_556
Ru01 S11' R12' 114.0(14) 8_676 1_556
R02' S11' Dy07 113.5(11) 1_656 3_566
Ru01 S11' Dy07 76.7(6) 8_676 3_566
R12' S11' Dy07 141.3(17) 1_556 3_566
R02' S11' Sn12 90.0(7) 1_656 1_556
Ru01 S11' Sn12 112.5(11) 8_676 1_556
R12' S11' Sn12 2.1(7) 1_556 1_556
Dy07 S11' Sn12 140.2(12) 3_566 1_556
R02' S11' Dy09 62.5(7) 1_656 8_676
Ru01 S11' Dy09 73.2(8) 8_676 8_676
R12' S11' Dy09 137.7(15) 1_556 8_676
Dy07 S11' Dy09 80.5(7) 3_566 8_676
Sn12 S11' Dy09 139.1(9) 1_556 8_676
R02' S11' Dy09 154.0(12) 1_656 6_556
Ru01 S11' Dy09 72.1(8) 8_676 6_556
R12' S11' Dy09 69.3(11) 1_556 6_556
Dy07 S11' Dy09 80.4(7) 3_566 6_556
Sn12 S11' Dy09 67.3(7) 1_556 6_556
Dy09 S11' Dy09 143.4(10) 8_676 6_556
R02' S11' Dy04 89.2(9) 1_656 1_556
Ru01 S11' Dy04 139.8(12) 8_676 1_556
R12' S11' Dy04 61.1(14) 1_556 1_556
Dy07 S11' Dy04 86.4(8) 3_566 1_556
Sn12 S11' Dy04 61.2(6) 1_556 1_556
Dy09 S11' Dy04 139.8(11) 8_676 1_556
Dy09 S11' Dy04 69.2(7) 6_556 1_556
R02' S11' Dy11 41.5(5) 1_656 5_766
Ru01 S11' Dy11 141.8(11) 8_676 5_766
R12' S11' Dy11 103.6(11) 1_556 5_766
Dy07 S11' Dy11 77.9(7) 3_566 5_766
Sn12 S11' Dy11 105.3(9) 1_556 5_766
Dy09 S11' Dy11 74.7(7) 8_676 5_766
Dy09 S11' Dy11 130.4(10) 6_556 5_766
Dy04 S11' Dy11 65.4(6) 1_556 5_766
R02' S11' Dy01 52.8(5) 1_656 1_656
Ru01 S11' Dy01 99.9(9) 8_676 1_656
R12' S11' Dy01 59.6(12) 1_556 1_656
Dy07 S11' Dy01 158.5(12) 3_566 1_656
Sn12 S11' Dy01 60.9(4) 1_556 1_656
Dy09 S11' Dy01 78.2(7) 8_676 1_656
Dy09 S11' Dy01 119.2(9) 6_556 1_656
Dy04 S11' Dy01 108.0(7) 1_556 1_656
Dy11 S11' Dy01 93.3(7) 5_766 1_656
R02' S11' Dy10 118.6(8) 1_656 8_676
Ru01 S11' Dy10 54.7(6) 8_676 8_676
R12' S11' Dy10 60.2(10) 1_556 8_676
Dy07 S11' Dy10 124.1(10) 3_566 8_676
Sn12 S11' Dy10 58.9(5) 1_556 8_676
Dy09 S11' Dy10 106.4(9) 8_676 8_676
Dy09 S11' Dy10 61.2(6) 6_556 8_676
Dy04 S11' Dy10 112.3(9) 1_556 8_676
Dy11 S11' Dy10 157.9(7) 5_766 8_676
Dy01 S11' Dy10 65.9(5) 1_656 8_676
Sn11 Sn12 Sn11 74.2(2) 6_556 1_554
Sn11 Sn12 Sn06 110.7(2) 6_556 .
Sn11 Sn12 Sn06 110.7(2) 1_554 .
Sn11 Sn12 S11' 2.2(6) 6_556 6_556
Sn11 Sn12 S11' 75.3(5) 1_554 6_556
Sn06 Sn12 S11' 108.5(6) . 6_556
Sn11 Sn12 S11' 75.3(5) 6_556 1_554
Sn11 Sn12 S11' 2.2(6) 1_554 1_554
Sn06 Sn12 S11' 108.5(6) . 1_554
S11' Sn12 S11' 76.3(13) 6_556 1_554
Sn11 Sn12 Dy06 142.89(11) 6_556 5_665
Sn11 Sn12 Dy06 142.89(11) 1_554 5_665
Sn06 Sn12 Dy06 62.39(10) . 5_665
S11' Sn12 Dy06 141.7(6) 6_556 5_665
S11' Sn12 Dy06 141.7(6) 1_554 5_665
Sn11 Sn12 Sn08 110.6(2) 6_556 .
Sn11 Sn12 Sn08 110.6(2) 1_554 .
Sn06 Sn12 Sn08 127.53(17) . .
S11' Sn12 Sn08 112.1(6) 6_556 .
S11' Sn12 Sn08 112.1(6) 1_554 .
Dy06 Sn12 Sn08 65.15(13) 5_665 .
Sn11 Sn12 Dy04 63.62(16) 6_556 .
Sn11 Sn12 Dy04 63.62(16) 1_554 .
Sn06 Sn12 Dy04 60.16(16) . .
S11' Sn12 Dy04 62.3(6) 6_556 .
S11' Sn12 Dy04 62.3(6) 1_554 .
Dy06 Sn12 Dy04 122.5(2) 5_665 .
Sn08 Sn12 Dy04 172.31(19) . .
Sn11 Sn12 Dy10 129.9(2) 6_556 8_675
Sn11 Sn12 Dy10 67.59(12) 1_554 8_675
Sn06 Sn12 Dy10 112.34(10) . 8_675
S11' Sn12 Dy10 132.0(6) 6_556 8_675
S11' Sn12 Dy10 67.8(6) 1_554 8_675
Dy06 Sn12 Dy10 81.28(12) 5_665 8_675
Sn08 Sn12 Dy10 58.34(13) . 8_675
Dy04 Sn12 Dy10 120.66(11) . 8_675
Sn11 Sn12 Dy10 67.59(12) 6_556 3_565
Sn11 Sn12 Dy10 129.9(2) 1_554 3_565
Sn06 Sn12 Dy10 112.34(10) . 3_565
S11' Sn12 Dy10 67.8(6) 6_556 3_565
S11' Sn12 Dy10 132.0(6) 1_554 3_565
Dy06 Sn12 Dy10 81.28(12) 5_665 3_565
Sn08 Sn12 Dy10 58.34(13) . 3_565
Dy04 Sn12 Dy10 120.66(11) . 3_565
Dy10 Sn12 Dy10 115.9(3) 8_675 3_565
Sn11 Sn12 Dy01 63.91(14) 6_556 1_655
Sn11 Sn12 Dy01 63.91(14) 1_554 1_655
Sn06 Sn12 Dy01 172.9(2) . 1_655
S11' Sn12 Dy01 66.1(6) 6_556 1_655
S11' Sn12 Dy01 66.1(6) 1_554 1_655
Dy06 Sn12 Dy01 124.8(3) 5_665 1_655
Sn08 Sn12 Dy01 59.62(15) . 1_655
Dy04 Sn12 Dy01 112.69(14) . 1_655
Dy10 Sn12 Dy01 70.66(14) 8_675 1_655
Dy10 Sn12 Dy01 70.66(14) 3_565 1_655
Sn11 Sn12 Dy09 122.7(2) 6_556 6
Sn11 Sn12 Dy09 59.85(11) 1_554 6
Sn06 Sn12 Dy09 62.51(12) . 6
S11' Sn12 Dy09 122.3(7) 6_556 6
S11' Sn12 Dy09 57.8(6) 1_554 6
Dy06 Sn12 Dy09 88.00(10) 5_665 6
Sn08 Sn12 Dy09 116.20(12) . 6
Dy04 Sn12 Dy09 66.10(13) . 6
Dy10 Sn12 Dy09 61.186(16) 8_675 6
Dy10 Sn12 Dy09 169.26(17) 3_565 6
Dy01 Sn12 Dy09 115.65(9) 1_655 6
Sn11 R12' Sn11 78.2(11) 6_556 1_554
Sn11 R12' S11' 2.2(7) 6_556 6_556
Sn11 R12' S11' 79.3(12) 1_554 6_556
Sn11 R12' S11' 79.3(12) 6_556 1_554
Sn11 R12' S11' 2.2(7) 1_554 1_554
S11' R12' S11' 80.2(17) 6_556 1_554
Sn11 R12' Sn06 111.4(18) 6_556 .
Sn11 R12' Sn06 111.4(18) 1_554 .
S11' R12' Sn06 109.2(18) 6_556 .
S11' R12' Sn06 109.2(18) 1_554 .
Sn11 R12' Dy04 65.8(11) 6_556 .
Sn11 R12' Dy04 65.8(11) 1_554 .
S11' R12' Dy04 64.4(12) 6_556 .
S11' R12' Dy04 64.4(12) 1_554 .
Sn06 R12' Dy04 59.9(12) . .
Sn11 R12' Sn08 112.7(17) 6_556 .
Sn11 R12' Sn08 112.7(17) 1_554 .
S11' R12' Sn08 114.2(17) 6_556 .
S11' R12' Sn08 114.2(17) 1_554 .
Sn06 R12' Sn08 122.2(14) . .
Dy04 R12' Sn08 177.9(16) . .
Sn11 R12' Dy01 66.8(10) 6_556 1_655
Sn11 R12' Dy01 66.8(10) 1_554 1_655
S11' R12' Dy01 69.0(11) 6_556 1_655
S11' R12' Dy01 69.0(11) 1_554 1_655
Sn06 R12' Dy01 177(2) . 1_655
Dy04 R12' Dy01 117.6(13) . 1_655
Sn08 R12' Dy01 60.3(12) . 1_655
Sn11 R12' Dy10 134.6(17) 6_556 8_675
Sn11 R12' Dy10 68.8(5) 1_554 8_675
S11' R12' Dy10 136.7(17) 6_556 8_675
S11' R12' Dy10 68.9(8) 1_554 8_675
Sn06 R12' Dy10 109.3(9) . 8_675
Dy04 R12' Dy10 122.1(9) . 8_675
Sn08 R12' Dy10 57.7(10) . 8_675
Dy01 R12' Dy10 71.9(11) 1_655 8_675
Sn11 R12' Dy10 68.8(5) 6_556 3_565
Sn11 R12' Dy10 134.6(17) 1_554 3_565
S11' R12' Dy10 68.9(8) 6_556 3_565
S11' R12' Dy10 136.7(17) 1_554 3_565
Sn06 R12' Dy10 109.3(9) . 3_565
Dy04 R12' Dy10 122.1(9) . 3_565
Sn08 R12' Dy10 57.7(10) . 3_565
Dy01 R12' Dy10 71.9(11) 1_655 3_565
Dy10 R12' Dy10 115.0(19) 8_675 3_565
Sn11 R12' Dy06 140.8(6) 6_556 5_665
Sn11 R12' Dy06 140.8(6) 1_554 5_665
S11' R12' Dy06 139.6(9) 6_556 5_665
S11' R12' Dy06 139.6(9) 1_554 5_665
Sn06 R12' Dy06 59.4(8) . 5_665
Dy04 R12' Dy06 119.3(18) . 5_665
Sn08 R12' Dy06 62.7(10) . 5_665
Dy01 R12' Dy06 123(2) 1_655 5_665
Dy10 R12' Dy06 78.6(9) 8_675 5_665
Dy10 R12' Dy06 78.6(9) 3_565 5_665
Sn11 R12' Dy09 126.2(18) 6_556 6
Sn11 R12' Dy09 60.5(6) 1_554 6
S11' R12' Dy09 125.7(19) 6_556 6
S11' R12' Dy09 58.5(8) 1_554 6
Sn06 R12' Dy09 61.4(9) . 6
Dy04 R12' Dy09 66.5(10) . 6
Sn08 R12' Dy09 114.2(9) . 6
Dy01 R12' Dy09 118.1(7) 1_655 6
Dy10 R12' Dy09 60.79(12) 8_675 6
Dy10 R12' Dy09 163.7(14) 3_565 6
Dy06 R12' Dy09 85.1(8) 5_665 6
S11' Ru01 Sn06 104.7(6) 8_575 .
S11' Ru01 Sn10 81.6(6) 8_575 .
Sn06 Ru01 Sn10 109.32(3) . .
S11' Ru01 Sn11 3.5(6) 8_575 8_575
Sn06 Ru01 Sn11 107.50(9) . 8_575
Sn10 Ru01 Sn11 78.76(9) . 8_575
S11' Ru01 Sn05 102.5(6) 8_575 .
Sn06 Ru01 Sn05 70.49(3) . .
Sn10 Ru01 Sn05 175.77(3) . .
Sn11 Ru01 Sn05 105.38(9) 8_575 .
S11' Ru01 Sn03 127.6(8) 8_575 .
Sn06 Ru01 Sn03 112.89(3) . .
Sn10 Ru01 Sn03 116.37(3) . .
Sn11 Ru01 Sn03 126.98(11) 8_575 .
Sn05 Ru01 Sn03 60.56(3) . .
S11' Ru01 Ru01 155.9(5) 8_575 6
Sn06 Ru01 Ru01 57.455(17) . 6
Sn10 Ru01 Ru01 118.067(19) . 6
Sn11 Ru01 Ru01 159.48(7) 8_575 6
Sn05 Ru01 Ru01 58.088(17) . 6
Sn03 Ru01 Ru01 58.519(17) . 6
S11' Ru01 Dy10 78.3(6) 8_575 .
Sn06 Ru01 Dy10 173.21(3) . .
Sn10 Ru01 Dy10 64.81(2) . .
Sn11 Ru01 Dy10 75.29(9) 8_575 .
Sn05 Ru01 Dy10 115.09(3) . .
Sn03 Ru01 Dy10 68.65(2) . .
Ru01 Ru01 Dy10 121.368(15) 6 .
S11' Ru01 Dy02 141.0(5) 8_575 .
Sn06 Ru01 Dy02 104.81(3) . .
Sn10 Ru01 Dy02 64.85(2) . .
Sn11 Ru01 Dy02 137.50(8) 8_575 .
Sn05 Ru01 Dy02 111.00(3) . .
Sn03 Ru01 Dy02 59.86(2) . .
Ru01 Ru01 Dy02 63.016(13) 6 .
Dy10 Ru01 Dy02 69.932(19) . .
S11' Ru01 Dy09 61.1(8) 8_575 3_465
Sn06 Ru01 Dy09 122.50(3) . 3_465
Sn10 Ru01 Dy09 121.21(3) . 3_465
Sn11 Ru01 Dy09 61.65(11) 8_575 3_465
Sn05 Ru01 Dy09 61.08(2) . 3_465
Sn03 Ru01 Dy09 68.08(2) . 3_465
Ru01 Ru01 Dy09 112.398(13) 6 3_465
Dy10 Ru01 Dy09 64.283(16) . 3_465
Dy02 Ru01 Dy09 119.70(2) . 3_465
S11' Ru01 Dy09 59.9(8) 8_575 .
Sn06 Ru01 Dy09 64.78(2) . .
Sn10 Ru01 Dy09 59.327(19) . .
Sn11 Ru01 Dy09 60.23(11) 8_575 .
Sn05 Ru01 Dy09 123.31(3) . .
Sn03 Ru01 Dy09 171.91(3) . .
Ru01 Ru01 Dy09 116.323(13) 6 .
Dy10 Ru01 Dy09 112.71(2) . .
Dy02 Ru01 Dy09 112.64(2) . .
Dy09 Ru01 Dy09 119.90(2) 3_465 .
S11' Ru01 Dy07 55.7(5) 8_575 6_556
Sn06 Ru01 Dy07 59.43(2) . 6_556
Sn10 Ru01 Dy07 124.91(3) . 6_556
Sn11 Ru01 Dy07 59.19(7) 8_575 6_556
Sn05 Ru01 Dy07 58.85(2) . 6_556
Sn03 Ru01 Dy07 117.10(3) . 6_556
Ru01 Ru01 Dy07 100.328(13) 6 6_556
Dy10 Ru01 Dy07 126.33(2) . 6_556
Dy02 Ru01 Dy07 162.65(2) . 6_556
Dy09 Ru01 Dy07 69.631(16) 3_465 6_556
Dy09 Ru01 Dy07 69.000(16) . 6_556
Dy11 R02' Sn11 89.5(2) 5_665 1_454
Dy11 R02' Sn11 89.5(2) 5_665 6_456
Sn11 R02' Sn11 88.0(3) 1_454 6_456
Dy11 R02' D11' 3.7(2) 5_665 5_665
Sn11 R02' D11' 92.1(2) 1_454 5_665
Sn11 R02' D11' 92.1(2) 6_456 5_665
Dy11 R02' Sn05 132.3(3) 5_665 .
Sn11 R02' Sn05 122.6(2) 1_454 .
Sn11 R02' Sn05 122.6(2) 6_456 .
D11' R02' Sn05 128.6(3) 5_665 .
Dy11 R02' S11' 86.8(7) 5_665 1_454
Sn11 R02' S11' 3.5(6) 1_454 1_454
Sn11 R02' S11' 90.2(6) 6_456 1_454
D11' R02' S11' 89.3(7) 5_665 1_454
Sn05 R02' S11' 123.3(8) . 1_454
Dy11 R02' S11' 86.8(7) 5_665 6_456
Sn11 R02' S11' 90.2(6) 1_454 6_456
Sn11 R02' S11' 3.5(6) 6_456 6_456
D11' R02' S11' 89.3(7) 5_665 6_456
Sn05 R02' S11' 123.3(8) . 6_456
S11' R02' S11' 92.3(14) 1_454 6_456
Dy11 R02' Dy01 160.6(3) 5_665 .
Sn11 R02' Dy01 76.66(19) 1_454 .
Sn11 R02' Dy01 76.66(19) 6_456 .
D11' R02' Dy01 164.2(3) 5_665 .
Sn05 R02' Dy01 67.15(16) . .
S11' R02' Dy01 79.8(6) 1_454 .
S11' R02' Dy01 79.8(6) 6_456 .
Dy11 R02' Dy09 96.10(15) 5_665 3_465
Sn11 R02' Dy09 156.0(2) 1_454 3_465
Sn11 R02' Dy09 68.80(11) 6_456 3_465
D11' R02' Dy09 94.68(17) 5_665 3_465
Sn05 R02' Dy09 69.24(12) . 3_465
S11' R02' Dy09 158.7(7) 1_454 3_465
S11' R02' Dy09 66.9(7) 6_456 3_465
Dy01 R02' Dy09 91.54(14) . 3_465
Dy11 R02' Dy09 96.10(15) 5_665 8_575
Sn11 R02' Dy09 68.80(11) 1_454 8_575
Sn11 R02' Dy09 156.0(2) 6_456 8_575
D11' R02' Dy09 94.68(17) 5_665 8_575
Sn05 R02' Dy09 69.24(12) . 8_575
S11' R02' Dy09 66.9(7) 1_454 8_575
S11' R02' Dy09 158.7(7) 6_456 8_575
Dy01 R02' Dy09 91.54(14) . 8_575
Dy09 R02' Dy09 133.2(2) 3_465 8_575
Dy11 R02' Sn03 75.01(19) 5_665 .
Sn11 R02' Sn03 133.83(16) 1_454 .
Sn11 R02' Sn03 133.83(16) 6_456 .
D11' R02' Sn03 71.4(3) 5_665 .
Sn05 R02' Sn03 57.26(13) . .
S11' R02' Sn03 130.7(6) 1_454 .
S11' R02' Sn03 130.7(6) 6_456 .
Dy01 R02' Sn03 124.4(2) . .
Dy09 R02' Sn03 70.01(12) 3_465 .
Dy09 R02' Sn03 70.01(12) 8_575 .

loop_
_geom_bond_atom_site_label_1
_geom_bond_atom_site_label_2
_geom_bond_distance
_geom_bond_site_symmetry_2
Dy01 R02' 2.850(7) .
Dy01 Sn05 3.0255(10) .
Dy01 Sn10 3.0760(8) 8_575
Dy01 Sn10 3.0760(8) 3_465
Dy01 R12' 3.26(6) 1_455
Dy01 Sn08 3.2569(10) 1_455
Dy01 Sn11 3.358(3) 6_456
Dy01 Sn11 3.358(3) 1_454
Dy01 Sn12 3.369(7) 1_455
Dy01 S11' 3.52(2) 1_454
Dy01 S11' 3.52(2) 6_456
Dy01 Dy08 3.8424(7) 5_665
Dy02 Sn03 3.0228(10) .
Dy02 Sn01 3.1154(7) 3_565
Dy02 Sn01 3.1154(7) 7_665
Dy02 Sn10 3.2103(7) .
Dy02 Sn10 3.2103(7) 6
Dy02 Ru01 3.2177(8) 6
Dy02 Ru01 3.2177(8) .
Dy02 Dy04 3.2319(8) .
Dy02 Sn04 3.2827(8) .
Dy02 Sn04 3.2827(8) 6
Dy02 Dy10 3.5448(7) 6
Dy02 Dy10 3.5448(7) .
Dy03 Sn03 3.0854(10) .
Dy03 Sn02 3.1718(6) .
Dy03 Sn04 3.2525(8) 2_675
Dy03 Sn04 3.2525(8) 5_675
Dy03 D11' 3.261(8) 5_665
Dy03 Sn01 3.2653(7) 3_565
Dy03 Sn01 3.2653(7) 7_665
Dy03 Sn09 3.3047(8) 8_575
Dy03 Sn09 3.3047(8) 3_465
Dy03 Dy11 3.5658(14) 5_665
Dy03 Dy02 3.6224(8) 5_675
Dy04 Sn06 3.1243(10) .
Dy04 Sn10 3.1594(7) .
Dy04 Sn10 3.1594(7) 6
Dy04 R12' 3.17(6) .
Dy04 Sn12 3.233(8) .
Dy04 Sn11 3.263(5) 6_556
Dy04 Sn11 3.263(5) 1_554
Dy04 S11' 3.26(3) 6_556
Dy04 S11' 3.26(3) 1_554
Dy04 Sn04 3.3022(8) .
Dy04 Sn04 3.3022(8) 6
Dy05 Sn09 3.0521(6) 4_545
Dy05 Sn09 3.0521(6) 3_455
Dy05 Sn02 3.0808(8) 1_545
Dy05 Sn04 3.1435(7) 1_445
Dy05 Sn04 3.1435(7) 2_665
Dy05 Sn07 3.3325(8) 3_455
Dy05 Sn07 3.3325(8) 7_656
Dy05 Dy07 3.8397(4) 7_655
Dy05 Dy07 3.8397(4) 8_565
Dy05 Dy08 3.8535(5) 3_455
Dy05 Dy08 3.8535(5) 4_545
Dy05 Dy06 3.8904(7) 3_455
Dy06 Sn09 3.0603(8) 5_665
Dy06 Sn09 3.0603(8) 2_665
Dy06 Sn12 3.163(5) 5_665
Dy06 Sn06 3.1880(10) 5_665
Dy06 R12' 3.33(4) 5_665
Dy06 Sn07 3.3698(10) 5_665
Dy06 Sn08 3.4114(10) 5_665
Dy06 Sn07 3.4556(11) .
Dy06 Dy08 3.7321(7) 2_665
Dy06 Dy08 3.7321(6) 5_665
Dy06 Dy07 3.8397(7) 5_666
Dy06 Dy07 3.8397(7) 2_664
Dy07 S11' 2.96(2) 3_466
Dy07 Sn04 3.1098(7) 8_576
Dy07 Sn05 3.1391(8) 1_556
Dy07 Sn11 3.143(3) 3_466
Dy07 Sn06 3.1513(8) 1_556
Dy07 Sn10 3.1955(7) 8_576
Dy07 Sn07 3.2347(8) 5_666
Dy07 Sn09 3.2477(7) 6_556
Dy07 Ru01 3.4943(8) 6_556
Dy07 Dy06 3.8397(7) 5_666
Dy07 Dy05 3.8397(4) 7_666
Dy07 Dy09 3.9482(6) 6_556
Dy08 Sn01 3.0675(7) 1_655
Dy08 Sn07 3.1677(8) .
Dy08 Sn04 3.2115(8) 4_645
Dy08 Sn08 3.2813(8) .
Dy08 Sn10 3.3100(7) 4_645
Dy08 Sn08 3.3534(8) 5_765
Dy08 Sn09 3.5180(7) .
Dy08 Dy10 3.7103(6) 4_645
Dy08 Dy06 3.7321(7) 5_665
Dy08 Dy10 3.7599(6) 3_565
Dy08 Dy01 3.8424(7) 5_665
Dy08 Dy05 3.8535(5) 3
Dy09 R02' 3.029(3) 3_565
Dy09 Sn10 3.1355(7) .
Dy09 S11' 3.14(3) 8_575
Dy09 Sn11 3.178(5) 8_575
Dy09 S11' 3.19(3) 6_556
Dy09 Sn09 3.2172(7) .
Dy09 Sn05 3.2219(7) 3_565
Dy09 Sn11 3.234(5) 6_556
Dy09 Sn06 3.3782(7) .
Dy09 Dy10 3.4434(6) 3_565
Dy09 Ru01 3.4652(8) 3_565
Dy09 Sn12 3.475(4) .
Dy10 Ru01 2.9564(8) .
Dy10 Sn10 3.0473(7) .
Dy10 Sn09 3.0585(7) 3_465
Dy10 Sn08 3.1485(7) 3_465
Dy10 Sn03 3.2465(7) .
Dy10 Sn01 3.2473(5) 3_565
Dy10 Sn12 3.283(5) 3_465
Dy10 R12' 3.30(4) 3_465
Dy10 Dy09 3.4434(6) 3_465
Dy10 Sn11 3.473(5) 8_575
Dy10 S11' 3.55(3) 8_575
Dy11 R02' 2.226(7) 5_665
Dy11 Sn09 3.2384(10) 7_755
Dy11 Sn09 3.2384(10) 4_645
Dy11 S11' 3.35(3) 5_766
Dy11 S11' 3.35(3) 2_764
Dy11 Sn03 3.3573(15) 5_665
Dy11 Sn11 3.371(5) 5_766
Dy11 Sn11 3.371(5) 2_764
Dy11 Sn04 3.3823(13) 2_765
Dy11 Sn04 3.3823(13) 5_765
Dy11 Sn02 3.5140(14) 1_645
Dy11 Dy03 3.5658(14) 5_665
D11' R02' 2.588(11) 5_665
D11' Sn09 3.107(4) 7_755
D11' Sn09 3.107(4) 4_645
D11' Sn02 3.138(8) 1_645
D11' Sn04 3.246(8) 2_765
D11' Sn04 3.246(8) 5_765
D11' Dy03 3.261(8) 5_665
D11' Sn03 3.380(9) 5_665
D11' Dy04 3.767(9) 5_765
Sn01 Dy08 3.0675(7) 1_455
Sn01 Dy08 3.0675(7) 2_665
Sn01 Dy02 3.1154(7) 3_465
Sn01 Dy02 3.1154(7) 7_656
Sn01 Sn01 3.2109(17) 5_566
Sn01 Dy10 3.2473(5) 4_545
Sn01 Dy10 3.2473(5) 3_465
Sn01 Dy03 3.2653(7) 7_656
Sn01 Dy03 3.2653(7) 3_465
Sn02 Sn04 3.0641(6) 6_455
Sn02 Sn04 3.0641(6) 2_675
Sn02 Sn04 3.0641(6) 5_675
Sn02 Sn04 3.0641(6) 1_455
Sn02 Dy05 3.0808(8) 1_565
Sn02 Dy05 3.0808(8) 5_565
Sn02 D11' 3.138(8) 5_665
Sn02 D11' 3.138(8) 1_465
Sn02 Dy03 3.1718(6) 5_575
Sn02 Dy11 3.5140(14) 1_465
Sn02 Dy11 3.5140(14) 5_665
Sn03 Ru01 2.7958(10) .
Sn03 Ru01 2.7958(10) 6
Sn03 Sn05 2.8026(12) .
Sn03 R02' 3.154(7) .
Sn03 Dy10 3.2465(7) 6
Sn03 Dy11 3.3573(15) 5_665
Sn03 D11' 3.380(9) 5_665
Sn03 Dy09 3.5485(8) 8_575
Sn03 Dy09 3.5485(8) 3_465
Sn04 Sn04 2.9210(12) 6
Sn04 Sn10 2.9349(8) .
Sn04 Sn02 3.0641(6) 1_655
Sn04 Dy07 3.1098(7) 8_675
Sn04 Dy05 3.1435(7) 1_665
Sn04 Dy08 3.2115(8) 4_655
Sn04 D11' 3.246(8) 5_765
Sn04 Dy03 3.2525(8) 5_675
Sn04 Dy11 3.3823(13) 5_765
Sn05 R02' 2.609(7) .
Sn05 Ru01 2.7620(10) .
Sn05 Ru01 2.7620(10) 6
Sn05 Dy07 3.1391(8) 1_554
Sn05 Dy07 3.1391(8) 6_556
Sn05 Sn06 3.1603(12) .
Sn05 Dy09 3.2219(7) 8_575
Sn05 Dy09 3.2219(7) 3_465
Sn06 Ru01 2.7140(10) 6
Sn06 Ru01 2.7140(10) .
Sn06 Sn12 2.986(7) .
Sn06 R12' 3.09(6) .
Sn06 Dy07 3.1513(8) 1_554
Sn06 Dy07 3.1513(8) 6_556
Sn06 Dy06 3.1880(10) 5_665
Sn06 Dy09 3.3782(7) 6
Sn07 Dy08 3.1677(8) 6
Sn07 Dy07 3.2347(8) 2_664
Sn07 Dy07 3.2347(8) 5_666
Sn07 Dy05 3.3325(8) 7_665
Sn07 Dy05 3.3325(8) 3
Sn07 Dy06 3.3698(10) 5_665
Sn08 Sn08 2.9298(17) 5_765
Sn08 Dy10 3.1485(7) 3_565
Sn08 Dy10 3.1485(7) 8_675
Sn08 Sn12 3.174(8) .
Sn08 R12' 3.22(6) .
Sn08 Dy01 3.2569(10) 1_655
Sn08 Dy08 3.2813(8) 6
Sn08 Dy08 3.3534(8) 2_765
Sn08 Dy08 3.3534(8) 5_765
Sn08 Dy06 3.4114(10) 5_665
Sn09 Dy05 3.0521(6) 3
Sn09 Dy10 3.0585(7) 3_565
Sn09 Dy06 3.0603(8) 5_665
Sn09 D11' 3.107(4) 7_766
Sn09 Dy11 3.2384(10) 7_766
Sn09 Dy07 3.2477(7) 6_556
Sn09 Dy03 3.3047(8) 3_565
Sn10 Ru01 2.7176(9) .
Sn10 Dy01 3.0760(8) 3_565
Sn10 Dy07 3.1955(7) 8_675
Sn10 Dy08 3.3100(7) 4_655
Sn11 R02' 2.552(7) 1_656
Sn11 Ru01 2.722(5) 8_676
Sn11 R12' 2.81(3) 1_556
Sn11 Sn12 2.940(6) 1_556
Sn11 Dy07 3.143(3) 3_566
Sn11 Dy09 3.178(5) 8_676
Sn11 Dy09 3.234(5) 6_556
Sn11 Dy04 3.263(5) 1_556
Sn11 Dy01 3.358(3) 1_656
Sn11 Dy11 3.371(5) 5_766
Sn11 Dy10 3.473(5) 8_676
S11' R02' 2.64(3) 1_656
S11' Ru01 2.65(3) 8_676
S11' R12' 2.95(4) 1_556
S11' Dy07 2.96(2) 3_566
S11' Sn12 3.08(3) 1_556
S11' Dy09 3.14(3) 8_676
S11' Dy09 3.19(3) 6_556
S11' Dy04 3.26(3) 1_556
S11' Dy11 3.35(3) 5_766
S11' Dy01 3.52(2) 1_656
S11' Dy10 3.55(3) 8_676
Sn12 Sn11 2.940(6) 6_556
Sn12 Sn11 2.940(6) 1_554
Sn12 S11' 3.08(3) 6_556
Sn12 S11' 3.08(3) 1_554
Sn12 Dy06 3.162(5) 5_665
Sn12 Dy10 3.283(5) 8_675
Sn12 Dy10 3.283(5) 3_565
Sn12 Dy01 3.369(7) 1_655
Sn12 Dy09 3.475(4) 6
R12' Sn11 2.81(3) 6_556
R12' Sn11 2.81(3) 1_554
R12' S11' 2.95(4) 6_556
R12' S11' 2.95(4) 1_554
R12' Dy01 3.26(6) 1_655
R12' Dy10 3.30(4) 8_675
R12' Dy10 3.30(4) 3_565
R12' Dy06 3.33(4) 5_665
R12' Dy09 3.50(3) 6
Ru01 S11' 2.65(3) 8_575
Ru01 Sn11 2.722(5) 8_575
Ru01 Ru01 2.9201(14) 6
Ru01 Dy09 3.4652(8) 3_465
Ru01 Dy07 3.4943(8) 6_556
R02' Dy11 2.226(7) 5_665
R02' Sn11 2.552(7) 1_454
R02' Sn11 2.552(7) 6_456
R02' D11' 2.588(11) 5_665
R02' S11' 2.64(3) 1_454
R02' S11' 2.64(3) 6_456
R02' Dy09 3.029(3) 3_465
R02' Dy09 3.029(3) 8_575
